data_4343459
loop_
_publ_author_name
'Attenberger, Bianca'
'Peresypkina, Eugenia V.'
'Scheer, Manfred'

_publ_section_title
;
 Novel Two- and Three-Dimensional Organometallic-Organic Hybrid Materials
 Based on Polyphosphorus Complexes.
;
_journal_issue 14
_journal_name_full 'Inorganic chemistry'
_journal_page_first 7021
_journal_page_last 7029
_journal_paper_doi 10.1021/acs.inorgchem.5b01048
_journal_volume 54
_journal_year 2015
_chemical_formula_sum 'C42.3 H20.6 Ag Al Cl0.6 F36 Mo2 N2 O8 P2'
_chemical_formula_weight 1778.75
_chemical_name_systematic
; 
 ? 
;
_space_group_IT_number 14
_symmetry_cell_setting monoclinic
_symmetry_space_group_name_Hall '-P 2yn'
_symmetry_space_group_name_H-M 'P 1 21/n 1'
_atom_sites_solution_hydrogens geom
_atom_sites_solution_primary direct
_atom_sites_solution_secondary difmap
_audit_creation_method SHELXL-97
_cell_angle_alpha 90.00
_cell_angle_beta 107.821(4)
_cell_angle_gamma 90.00
_cell_formula_units_Z 8
_cell_length_a 18.7262(8)
_cell_length_b 34.1911(11)
_cell_length_c 19.0465(6)
_cell_measurement_reflns_used 16862
_cell_measurement_temperature 123.0(2)
_cell_measurement_theta_max 73.3240
_cell_measurement_theta_min 3.1730
_cell_volume 11609.7(8)
_computing_cell_refinement
;
CrysAlisPro, Agilent Technologies,
Version 1.171.36.28 (release 01-02-2013 CrysAlis171 .NET)
(compiled Feb  1 2013,16:14:44)
;
_computing_data_collection
;
CrysAlisPro, Agilent Technologies,
Version 1.171.36.28 (release 01-02-2013 CrysAlis171 .NET)
(compiled Feb  1 2013,16:14:44)
;
_computing_data_reduction
;
CrysAlisPro, Agilent Technologies,
Version 1.171.36.28 (release 01-02-2013 CrysAlis171 .NET)
(compiled Feb  1 2013,16:14:44)
;
_computing_structure_refinement 'SHELXL-97 (Sheldrick, 2008)'
_computing_structure_solution 'SHELXS-97 (Sheldrick, 2008)'
_diffrn_ambient_temperature 123(2)
_diffrn_detector_area_resol_mean 10.3546
_diffrn_measured_fraction_theta_full 0.985
_diffrn_measured_fraction_theta_max 0.949
_diffrn_measurement_device_type 'SuperNova, Single source at offset, Atlas'
_diffrn_measurement_method '\w scans'
_diffrn_radiation_monochromator mirror
_diffrn_radiation_source 'SuperNova (Cu) X-ray Source'
_diffrn_radiation_type CuK\a
_diffrn_radiation_wavelength 1.54178
_diffrn_reflns_av_R_equivalents 0.0428
_diffrn_reflns_av_sigmaI/netI 0.0577
_diffrn_reflns_limit_h_max 14
_diffrn_reflns_limit_h_min -23
_diffrn_reflns_limit_k_max 40
_diffrn_reflns_limit_k_min -42
_diffrn_reflns_limit_l_max 22
_diffrn_reflns_limit_l_min -23
_diffrn_reflns_number 51335
_diffrn_reflns_theta_full 67.50
_diffrn_reflns_theta_max 74.43
_diffrn_reflns_theta_min 3.17
_exptl_absorpt_coefficient_mu 8.658
_exptl_absorpt_correction_T_max 0.732
_exptl_absorpt_correction_T_min 0.305
_exptl_absorpt_correction_type analytical
_exptl_absorpt_process_details
;
CrysAlisPro, Agilent Technologies,
Version 1.171.36.28 (release 01-02-2013 CrysAlis171 .NET)
(compiled Feb  1 2013,16:14:44)
Analytical numeric absorption correction using a multifaceted crystal
            model based on expressions derived by R.C. Clark & J.S. Reid.
(Clark, R. C. & Reid, J. S. (1995). Acta Cryst. A51, 887-897)
;
_exptl_crystal_colour orange
_exptl_crystal_density_diffrn 2.035
_exptl_crystal_density_method 'not measured'
_exptl_crystal_description plate
_exptl_crystal_F_000 6885
_exptl_crystal_size_max 0.1891
_exptl_crystal_size_mid 0.1511
_exptl_crystal_size_min 0.0322
_refine_diff_density_max 1.476
_refine_diff_density_min -1.832
_refine_diff_density_rms 0.145
_refine_ls_extinction_method none
_refine_ls_goodness_of_fit_ref 1.019
_refine_ls_hydrogen_treatment constr
_refine_ls_matrix_type full
_refine_ls_number_parameters 2106
_refine_ls_number_reflns 22524
_refine_ls_number_restraints 1024
_refine_ls_restrained_S_all 1.039
_refine_ls_R_factor_all 0.0870
_refine_ls_R_factor_gt 0.0645
_refine_ls_shift/su_max 0.002
_refine_ls_shift/su_mean 0.000
_refine_ls_structure_factor_coef Fsqd
_refine_ls_weighting_details 'calc w=1/[\s^2^(Fo^2^)+(0.1253P)^2^+0.0000P] where P=(Fo^2^+2Fc^2^)/3'
_refine_ls_weighting_scheme calc
_refine_ls_wR_factor_gt 0.1722
_refine_ls_wR_factor_ref 0.1849
_reflns_number_gt 15963
_reflns_number_total 22524
_reflns_threshold_expression >2sigma(I)
_cod_data_source_file ic5b01048_si_005.cif
_cod_data_source_block isor
_cod_depositor_comments 'Adding full bibliography for 4343458--4343460.cif.'
_cod_original_cell_volume 11609.7(7)
_cod_original_sg_symbol_H-M P2(1)/n
_cod_original_formula_sum 'C42.30 H20.60 Ag Al Cl0.60 F36 Mo2 N2 O8 P2'
_cod_database_code 4343459

loop_
_symmetry_equiv_pos_as_xyz
'x, y, z'
'-x+1/2, y+1/2, -z+1/2'
'-x, -y, -z'
'x-1/2, -y-1/2, z-1/2'

loop_
_atom_site_label
_atom_site_type_symbol
_atom_site_fract_x
_atom_site_fract_y
_atom_site_fract_z
_atom_site_U_iso_or_equiv
_atom_site_adp_type
_atom_site_occupancy
_atom_site_symmetry_multiplicity
_atom_site_calc_flag
_atom_site_refinement_flags
_atom_site_disorder_assembly
_atom_site_disorder_group
Ag1 Ag 0.57454(3) 0.536644(14) -0.38927(2) 0.03393(12) Uani 1 1 d . . .
Ag2 Ag 0.66160(3) 0.631132(15) -0.16235(2) 0.03751(12) Uani 1 1 d . . .
Mo11 Mo 0.35105(4) 0.587637(19) -0.53999(3) 0.04701(16) Uani 1 1 d . B .
Mo12 Mo 0.46812(3) 0.599793(17) -0.61779(3) 0.04411(15) Uani 1 1 d . . .
Mo21 Mo 0.78086(4) 0.622728(18) -0.34019(3) 0.04359(15) Uani 1 1 d . A .
Mo22 Mo 0.82146(3) 0.551827(18) -0.24013(3) 0.03841(14) Uani 1 1 d . . .
P11 P 0.47956(11) 0.56311(6) -0.50043(10) 0.0464(4) Uani 1 1 d . B .
P12 P 0.41417(11) 0.53676(5) -0.59778(10) 0.0429(4) Uani 1 1 d . . .
P21 P 0.69682(8) 0.56945(5) -0.33386(8) 0.0291(3) Uani 1 1 d . . .
P22 P 0.72981(9) 0.60233(5) -0.23708(8) 0.0322(3) Uani 1 1 d . . .
C2C C 0.2757(5) 0.5782(2) -0.6401(4) 0.0475(17) Uani 1 1 d . B .
C3C C 0.5691(5) 0.5741(3) -0.5991(6) 0.062(2) Uani 1 1 d . B .
C4C C 0.5192(6) 0.6365(3) -0.5378(5) 0.062(2) Uani 1 1 d . B .
C5C C 0.7024(6) 0.6623(3) -0.3466(5) 0.059(2) Uani 1 1 d . . .
C6C C 0.8419(6) 0.6522(3) -0.2519(6) 0.073(3) Uani 1 1 d . . .
C7C C 0.7525(5) 0.5109(3) -0.2220(4) 0.0491(19) Uani 1 1 d . . .
C8C C 0.8225(4) 0.5213(3) -0.3299(4) 0.0493(18) Uani 1 1 d . . .
O2C O 0.2315(3) 0.5742(2) -0.6949(3) 0.0597(15) Uani 1 1 d . . .
O3C O 0.6265(4) 0.5611(3) -0.5895(5) 0.083(2) Uani 1 1 d . . .
O4C O 0.5502(5) 0.6575(2) -0.4917(5) 0.088(3) Uani 1 1 d . . .
O5C O 0.6594(5) 0.6866(2) -0.3502(4) 0.081(2) Uani 1 1 d . . .
O6C O 0.8804(6) 0.6674(3) -0.1980(6) 0.061(3) Uani 0.65 1 d P A 1
O6CA O 0.8586(19) 0.6836(11) -0.2246(18) 0.098(10) Uiso 0.35 1 d P A 2
O7C O 0.7150(4) 0.4877(2) -0.2100(4) 0.0664(17) Uani 1 1 d . . .
O8C O 0.8255(4) 0.5031(2) -0.3785(3) 0.0603(16) Uani 1 1 d . . .
C1C C 0.3194(5) 0.5376(3) -0.5087(5) 0.046(2) Uani 0.75 1 d P B 1
O1C O 0.2991(5) 0.5094(3) -0.4889(4) 0.069(3) Uani 0.75 1 d P B 1
C11C C 0.3443(10) 0.6117(5) -0.4327(8) 0.076(4) Uani 0.75 1 d P B 1
H11C H 0.3489 0.5972 -0.3859 0.091 Uiso 0.75 1 calc PR B 1
C12C C 0.3990(8) 0.6344(5) -0.4503(8) 0.072(4) Uani 0.75 1 d P B 1
H12A H 0.4528 0.6358 -0.4194 0.087 Uiso 0.75 1 calc PR B 1
C13C C 0.3685(7) 0.6556(4) -0.5146(7) 0.060(3) Uani 0.75 1 d P B 1
H13A H 0.3957 0.6744 -0.5376 0.072 Uiso 0.75 1 calc PR B 1
C14C C 0.2907(7) 0.6458(4) -0.5410(8) 0.066(3) Uani 0.75 1 d P B 1
H14B H 0.2526 0.6578 -0.5844 0.079 Uiso 0.75 1 calc PR B 1
C15C C 0.2763(8) 0.6213(5) -0.4915(10) 0.081(5) Uani 0.75 1 d P B 1
H15A H 0.2249 0.6127 -0.4928 0.097 Uiso 0.75 1 calc PR B 1
C11D C 0.2450(11) 0.6098(6) -0.4956(11) 0.065(11) Uiso 0.25 1 d PD B 2
H11A H 0.2064 0.6296 -0.5204 0.078 Uiso 0.25 1 calc PR B 2
C12D C 0.2358(11) 0.5686(6) -0.5022(11) 0.063(9) Uiso 0.25 1 d PR B 2
H12B H 0.1904 0.5546 -0.5340 0.076 Uiso 0.25 1 calc PR B 2
C13D C 0.2971(11) 0.5509(6) -0.4484(11) 0.062(9) Uiso 0.25 1 d PR B 2
H13B H 0.3029 0.5223 -0.4367 0.074 Uiso 0.25 1 calc PR B 2
C14D C 0.3443(11) 0.5811(6) -0.4085(11) 0.076(11) Uiso 0.25 1 d PR B 2
H14A H 0.3881 0.5775 -0.3631 0.091 Uiso 0.25 1 calc PR B 2
C15D C 0.3121(11) 0.6175(6) -0.4377(11) 0.056(11) Uiso 0.25 1 d PRD B 2
H15B H 0.3282 0.6437 -0.4151 0.068 Uiso 0.25 1 calc PR B 2
C1CD C 0.340(2) 0.6456(11) -0.563(2) 0.055(8) Uiso 0.25 1 d P B 2
O1CD O 0.337(2) 0.6755(12) -0.576(2) 0.093(10) Uiso 0.25 1 d P B 2
C16 C 0.4953(6) 0.6358(3) -0.7073(5) 0.063(2) Uani 1 1 d . B .
H16A H 0.5455 0.6473 -0.7034 0.076 Uiso 1 1 calc R . .
C17 C 0.4378(6) 0.6552(3) -0.6909(5) 0.065(2) Uani 1 1 d . B .
H17A H 0.4399 0.6827 -0.6725 0.078 Uiso 1 1 calc R . .
C18 C 0.3729(5) 0.6311(3) -0.7120(5) 0.059(2) Uani 1 1 d . B .
H18A H 0.3220 0.6384 -0.7096 0.071 Uiso 1 1 calc R . .
C19 C 0.3917(5) 0.5963(3) -0.7409(4) 0.058(2) Uani 1 1 d . B .
H19A H 0.3562 0.5746 -0.7630 0.069 Uiso 1 1 calc R . .
C20 C 0.4689(6) 0.5986(3) -0.7392(5) 0.065(2) Uani 1 1 d . B .
H20A H 0.4963 0.5797 -0.7617 0.078 Uiso 1 1 calc R . .
C21 C 0.7857(6) 0.5947(3) -0.4517(5) 0.060(2) Uani 1 1 d . . .
H21A H 0.7601 0.5701 -0.4743 0.072 Uiso 1 1 calc R A .
C22 C 0.8618(6) 0.5977(4) -0.4039(5) 0.070(3) Uani 1 1 d . A .
H22A H 0.8981 0.5756 -0.3875 0.084 Uiso 1 1 calc R . .
C23 C 0.8765(7) 0.6363(4) -0.3894(7) 0.085(4) Uani 1 1 d . . .
H23A H 0.9266 0.6472 -0.3609 0.102 Uiso 1 1 calc R A .
C24 C 0.8117(9) 0.6595(4) -0.4265(7) 0.095(4) Uani 1 1 d . A .
H24A H 0.8095 0.6887 -0.4309 0.114 Uiso 1 1 calc R . .
C25 C 0.7555(8) 0.6325(3) -0.4653(5) 0.076(3) Uani 1 1 d . A .
H25A H 0.7055 0.6395 -0.5007 0.091 Uiso 1 1 calc R . .
C26 C 0.9405(5) 0.5797(4) -0.1869(6) 0.075(3) Uani 1 1 d . . .
H26A H 0.9617 0.6032 -0.2048 0.091 Uiso 1 1 calc R . .
C27 C 0.8875(6) 0.5409(5) -0.1197(5) 0.086(4) Uani 1 1 d . . .
H27A H 0.8653 0.5320 -0.0809 0.103 Uiso 1 1 calc R . .
C28 C 0.9492(5) 0.5404(4) -0.2042(6) 0.071(3) Uani 1 1 d . . .
H28A H 0.9776 0.5314 -0.2379 0.086 Uiso 1 1 calc R . .
C29 C 0.9185(6) 0.5157(5) -0.1629(6) 0.086(4) Uani 1 1 d . . .
H29A H 0.9226 0.4865 -0.1596 0.104 Uiso 1 1 calc R . .
C30 C 0.9025(5) 0.5789(5) -0.1323(5) 0.082(4) Uani 1 1 d . . .
H30A H 0.8914 0.6021 -0.1056 0.099 Uiso 1 1 calc R . .
N1 N 0.4854(4) 0.4683(2) 0.2968(3) 0.0450(14) Uani 1 1 d . . .
N2 N 0.6210(4) 0.59491(18) -0.0800(3) 0.0439(14) Uani 1 1 d . . .
N3 N 0.2168(4) 0.81580(19) -0.5865(3) 0.0474(14) Uani 1 1 d . . .
N4 N 0.5591(4) 0.6715(3) -0.2187(4) 0.0609(19) Uani 1 1 d . . .
C101 C 0.4436(4) 0.4710(2) 0.2269(4) 0.0428(16) Uani 1 1 d . . .
H10A H 0.3927 0.4628 0.2135 0.051 Uiso 1 1 calc R . .
C102 C 0.4717(4) 0.4855(2) 0.1732(4) 0.0439(16) Uani 1 1 d . . .
H10B H 0.4401 0.4871 0.1236 0.053 Uiso 1 1 calc R . .
C103 C 0.5455(4) 0.4979(2) 0.1905(4) 0.0441(16) Uani 1 1 d . . .
C104 C 0.5892(5) 0.4945(4) 0.2635(5) 0.064(3) Uani 1 1 d . . .
H10C H 0.6407 0.5016 0.2783 0.077 Uiso 1 1 calc R . .
C105 C 0.5557(5) 0.4803(4) 0.3151(4) 0.066(3) Uani 1 1 d . . .
H10D H 0.5851 0.4792 0.3655 0.079 Uiso 1 1 calc R . .
C106 C 0.5784(4) 0.5151(2) 0.1367(4) 0.0440(16) Uani 1 1 d . . .
H10E H 0.6312 0.5137 0.1462 0.053 Uiso 1 1 calc R . .
C107 C 0.5372(4) 0.5326(2) 0.0751(4) 0.0420(15) Uani 1 1 d . . .
H10F H 0.4842 0.5322 0.0644 0.050 Uiso 1 1 calc R . .
C108 C 0.5689(4) 0.5529(2) 0.0218(4) 0.0415(15) Uani 1 1 d . . .
C109 C 0.5223(5) 0.5779(3) -0.0293(5) 0.057(2) Uani 1 1 d . . .
H10G H 0.4714 0.5812 -0.0311 0.068 Uiso 1 1 calc R . .
C110 C 0.5510(5) 0.5982(3) -0.0778(5) 0.055(2) Uani 1 1 d . . .
H11B H 0.5183 0.6155 -0.1117 0.066 Uiso 1 1 calc R . .
C111 C 0.6426(4) 0.5488(2) 0.0202(4) 0.0438(16) Uani 1 1 d . . .
H11E H 0.6761 0.5315 0.0534 0.053 Uiso 1 1 calc R . .
C112 C 0.6663(5) 0.5701(2) -0.0301(4) 0.0447(16) Uani 1 1 d . . .
H11D H 0.7169 0.5673 -0.0299 0.054 Uiso 1 1 calc R . .
C201 C 0.1855(5) 0.7980(3) -0.5416(5) 0.067(3) Uani 1 1 d . . .
H20B H 0.1356 0.8050 -0.5447 0.080 Uiso 1 1 calc R . .
C202 C 0.2208(6) 0.7697(3) -0.4901(5) 0.070(3) Uani 1 1 d . . .
H20C H 0.1938 0.7557 -0.4633 0.084 Uiso 1 1 calc R . .
C203 C 0.2955(5) 0.7625(2) -0.4792(4) 0.0514(19) Uani 1 1 d . . .
C204 C 0.3287(6) 0.7800(3) -0.5255(7) 0.079(3) Uani 1 1 d . . .
H20D H 0.3794 0.7744 -0.5218 0.095 Uiso 1 1 calc R . .
C205 C 0.2875(7) 0.8063(3) -0.5782(7) 0.077(3) Uani 1 1 d . . .
H20E H 0.3115 0.8182 -0.6101 0.093 Uiso 1 1 calc R . .
C206 C 0.3384(5) 0.7370(3) -0.4177(5) 0.059(2) Uani 1 1 d . . .
H20F H 0.3135 0.7152 -0.4046 0.070 Uiso 1 1 calc R . .
C207 C 0.4078(6) 0.7429(3) -0.3813(6) 0.067(3) Uani 1 1 d . . .
H20G H 0.4300 0.7656 -0.3944 0.081 Uiso 1 1 calc R . .
C208 C 0.4569(5) 0.7190(3) -0.3220(5) 0.058(2) Uani 1 1 d . . .
C209 C 0.4377(5) 0.6835(3) -0.3006(5) 0.059(2) Uani 1 1 d . . .
H20H H 0.3879 0.6740 -0.3208 0.071 Uiso 1 1 calc R . .
C210 C 0.4909(6) 0.6610(3) -0.2489(5) 0.060(2) Uani 1 1 d . . .
H21B H 0.4755 0.6364 -0.2352 0.073 Uiso 1 1 calc R . .
C211 C 0.5314(6) 0.7314(3) -0.2874(7) 0.072(3) Uani 1 1 d . . .
H21C H 0.5479 0.7561 -0.2996 0.087 Uiso 1 1 calc R . .
C212 C 0.5799(6) 0.7079(3) -0.2362(6) 0.071(3) Uani 1 1 d . . .
H21D H 0.6293 0.7170 -0.2122 0.085 Uiso 1 1 calc R . .
Al1 Al 0.11375(11) 0.39501(6) -0.28101(10) 0.0359(4) Uani 1 1 d . . .
Al2 Al 0.23239(12) 0.66369(6) -0.06209(13) 0.0416(4) Uani 1 1 d . . .
O1 O 0.1941(4) 0.3674(2) -0.2594(6) 0.088(3) Uani 1 1 d . C .
O2 O 0.1319(3) 0.4422(2) -0.3009(3) 0.0580(15) Uani 1 1 d . D .
O3 O 0.0840(4) 0.39397(17) -0.2047(3) 0.0538(14) Uani 1 1 d . E .
O4 O 0.0443(4) 0.3763(2) -0.3545(3) 0.068(2) Uani 1 1 d . F .
O5 O 0.3187(4) 0.6845(3) -0.0304(6) 0.098(3) Uani 1 1 d . I .
O6 O 0.2067(5) 0.6610(3) -0.1571(4) 0.086(2) Uani 1 1 d . J .
O7 O 0.2396(4) 0.61797(17) -0.0250(4) 0.0629(16) Uani 1 1 d . . .
O8 O 0.1644(3) 0.68964(18) -0.0405(3) 0.0548(14) Uani 1 1 d . L .
C1 C 0.2615(5) 0.3571(3) -0.2498(4) 0.0509(19) Uani 1 1 d . . .
C2 C 0.1185(5) 0.4731(3) -0.3444(4) 0.052(2) Uani 1 1 d D . .
C3 C 0.0784(5) 0.4031(2) -0.1417(4) 0.057(2) Uani 1 1 d D . .
C4 C -0.0008(7) 0.3472(4) -0.3860(6) 0.083(3) Uiso 1 1 d D . .
C5 C 0.3833(6) 0.6955(3) 0.0137(7) 0.072(3) Uani 1 1 d D . .
C6 C 0.2152(9) 0.6514(3) -0.2213(7) 0.094(4) Uani 1 1 d D . .
C7 C 0.2140(4) 0.5871(2) 0.0040(4) 0.0402(15) Uani 1 1 d . K .
C8 C 0.1099(5) 0.7171(2) -0.0564(5) 0.0522(19) Uani 1 1 d . . .
C91 C 0.3013(7) 0.3254(4) -0.2021(8) 0.068(5) Uani 0.55 1 d PD C 1
F91A F 0.3271(6) 0.3372(5) -0.1304(5) 0.081(3) Uani 0.55 1 d PDU C 1
F91B F 0.2530(7) 0.2969(3) -0.2000(7) 0.079(3) Uani 0.55 1 d PDU C 1
F91C F 0.3590(7) 0.3088(4) -0.2191(9) 0.088(4) Uani 0.55 1 d PDU C 1
C13 C 0.2601(7) 0.3480(4) -0.3308(11) 0.071(5) Uiso 0.55 1 d PD C 1
F13B F 0.2100(5) 0.3698(4) -0.3806(4) 0.071(3) Uani 0.55 1 d PDU C 1
F13A F 0.3243(5) 0.3512(3) -0.3478(5) 0.061(2) Uani 0.55 1 d PDU C 1
F13C F 0.2349(8) 0.3109(5) -0.3452(9) 0.097(4) Uani 0.55 1 d PDU C 1
C91A C 0.2507(9) 0.3317(5) -0.1771(9) 0.060(5) Uiso 0.45 1 d PD C 2
F91D F 0.2512(9) 0.3554(4) -0.1216(6) 0.080(4) Uani 0.45 1 d PDU C 2
F91E F 0.1880(8) 0.3112(4) -0.1925(8) 0.085(4) Uani 0.45 1 d PDU C 2
F91F F 0.3056(11) 0.3058(6) -0.1532(11) 0.102(5) Uiso 0.45 1 d PD C 2
C13A C 0.2810(7) 0.3264(4) -0.2952(8) 0.051(4) Uiso 0.45 1 d PD C 2
F13D F 0.2400(7) 0.2934(3) -0.3057(8) 0.061(3) Uani 0.45 1 d PDU C 2
F13E F 0.3531(6) 0.3156(4) -0.2693(8) 0.066(3) Uani 0.45 1 d PDU C 2
F13F F 0.2719(9) 0.3438(4) -0.3609(7) 0.072(3) Uiso 0.45 1 d PD C 2
C10 C 0.3167(5) 0.3921(3) -0.2252(5) 0.077(3) Uani 1 1 d D C .
F10A F 0.3897(4) 0.3863(4) -0.2129(6) 0.068(3) Uani 0.55 1 d PDU C 1
F10C F 0.3042(7) 0.4207(4) -0.2812(6) 0.072(3) Uani 0.55 1 d PDU C 1
F10B F 0.3032(9) 0.4125(4) -0.1721(7) 0.052(3) Uani 0.55 1 d PDU C 1
F10F F 0.2854(13) 0.4192(7) -0.1941(10) 0.068(6) Uani 0.45 1 d PDU C 2
F10D F 0.3749(8) 0.3772(5) -0.1690(10) 0.090(5) Uani 0.45 1 d PDU C 2
F10E F 0.3361(9) 0.4019(5) -0.2817(9) 0.081(4) Uani 0.45 1 d PDU C 2
C21T C 0.0253(10) 0.4764(4) -0.3670(7) 0.054(4) Uani 0.53 1 d PD D 1
F21C F 0.0027(5) 0.4668(3) -0.3090(5) 0.050(2) Uani 0.53 1 d PDU D 1
F21B F -0.0117(9) 0.4529(5) -0.4218(8) 0.075(4) Uani 0.53 1 d PDU D 1
F21A F 0.0066(7) 0.5137(3) -0.3844(7) 0.069(3) Uani 0.53 1 d PDU D 1
C22T C 0.1629(10) 0.4657(5) -0.3995(8) 0.079(8) Uani 0.53 1 d PD D 1
F22A F 0.2375(9) 0.4640(6) -0.3679(12) 0.100(6) Uani 0.53 1 d PDU D 1
F22C F 0.1435(10) 0.4295(5) -0.4253(9) 0.083(5) Uani 0.53 1 d PDU D 1
F22B F 0.1476(9) 0.4874(5) -0.4592(8) 0.091(4) Uiso 0.53 1 d PD D 1
C21A C 0.0435(14) 0.4882(5) -0.3834(11) 0.069(7) Uiso 0.47 1 d PD D 2
F21D F 0.0391(10) 0.5243(4) -0.4130(9) 0.089(4) Uani 0.47 1 d PDU D 2
F21E F 0.0010(7) 0.4872(6) -0.3383(10) 0.080(4) Uani 0.47 1 d PDU D 2
F21F F 0.0120(10) 0.4620(5) -0.4379(9) 0.083(6) Uani 0.47 1 d PDU D 2
C22A C 0.1307(11) 0.4649(4) -0.4192(10) 0.044(4) Uiso 0.47 1 d PD D 2
F22D F 0.1030(9) 0.4945(4) -0.4666(6) 0.083(4) Uani 0.47 1 d PDU D 2
F22F F 0.1111(12) 0.4308(5) -0.4515(9) 0.080(5) Uani 0.47 1 d PDU D 2
F22G F 0.2089(12) 0.4715(6) -0.4021(10) 0.080(5) Uani 0.47 1 d PU D 2
C23T C 0.1581(5) 0.5084(3) -0.2989(5) 0.070(3) Uani 1 1 d D D .
F23A F 0.1870(11) 0.5354(5) -0.3366(10) 0.076(5) Uani 0.47 1 d PDU D 1
F23B F 0.1134(19) 0.5265(12) -0.2657(18) 0.115(13) Uani 0.47 1 d PDU D 1
F23C F 0.2209(10) 0.4999(13) -0.2452(11) 0.058(6) Uani 0.47 1 d PDU D 1
F23E F 0.1220(9) 0.5186(7) -0.2507(10) 0.069(5) Uani 0.53 1 d PDU D 2
F23F F 0.2284(9) 0.4985(12) -0.2635(11) 0.061(6) Uani 0.53 1 d PDU D 2
F23D F 0.1491(10) 0.5384(5) -0.3447(11) 0.085(5) Uani 0.53 1 d PDU D 2
C31 C 0.0068(7) 0.3982(3) -0.1216(6) 0.053(3) Uani 0.57 1 d PD E 1
F31C F -0.0411(6) 0.4149(3) -0.1789(6) 0.061(3) Uani 0.57 1 d PDU E 1
F31B F -0.0128(6) 0.3611(3) -0.1227(5) 0.070(3) Uani 0.57 1 d PDU E 1
F31A F 0.0084(6) 0.4147(4) -0.0586(5) 0.068(3) Uani 0.57 1 d PDU E 1
C33 C 0.1355(7) 0.3721(3) -0.0915(7) 0.060(4) Uani 0.57 1 d PD E 1
F33A F 0.1240(7) 0.3351(3) -0.1176(6) 0.067(2) Uani 0.57 1 d PDU E 1
F33B F 0.1339(8) 0.3681(4) -0.0205(5) 0.070(3) Uani 0.57 1 d PDU E 1
F33C F 0.2105(5) 0.3782(3) -0.0812(4) 0.057(2) Uani 0.57 1 d PDU E 1
C31A C 0.0820(8) 0.3765(4) -0.0794(8) 0.060(5) Uiso 0.43 1 d PD E 2
F31D F 0.0352(9) 0.3850(4) -0.0432(7) 0.072(4) Uani 0.43 1 d PDU E 2
F31E F 0.0745(10) 0.3413(3) -0.1066(7) 0.068(3) Uani 0.43 1 d PDU E 2
F31F F 0.1523(8) 0.3826(5) -0.0419(10) 0.075(4) Uani 0.43 1 d PDU E 2
C33A C -0.0069(9) 0.4083(6) -0.1831(11) 0.56(16) Uiso 0.43 1 d PD E 2
F33E F -0.0512(8) 0.3745(5) -0.1942(9) 0.078(4) Uani 0.43 1 d PDU E 2
F33F F -0.0531(9) 0.4286(6) -0.1501(11) 0.080(5) Uani 0.43 1 d PDU E 2
F33D F -0.0374(6) 0.4259(4) -0.2525(7) 0.061(3) Uani 0.43 1 d PDU E 2
C32 C 0.1142(6) 0.4432(2) -0.1145(4) 0.064(3) Uani 1 1 d D E .
F32C F 0.1759(4) 0.4491(2) -0.1370(5) 0.0424(17) Uani 0.60 1 d PDU E 1
F32B F 0.0693(4) 0.4709(2) -0.1385(6) 0.0514(19) Uani 0.60 1 d PDU E 1
F32A F 0.1445(5) 0.4471(2) -0.0391(4) 0.0540(18) Uani 0.60 1 d PDU E 1
F32D F 0.0812(8) 0.4580(4) -0.0611(7) 0.062(3) Uiso 0.40 1 d P E 2
F32E F 0.0645(7) 0.4751(4) -0.1738(8) 0.046(3) Uiso 0.40 1 d P E 2
F32F F 0.1719(12) 0.4498(6) -0.1096(10) 0.062(5) Uiso 0.40 1 d P E 2
C41 C 0.0332(11) 0.3067(5) -0.3491(9) 0.101(10) Uiso 0.50 1 d PD F 1
F41A F 0.0881(9) 0.2951(6) -0.3789(9) 0.096(5) Uani 0.50 1 d PDU F 1
F41B F -0.0095(10) 0.2733(6) -0.3553(11) 0.104(6) Uani 0.50 1 d PDU F 1
F41C F 0.0711(9) 0.3043(4) -0.2748(7) 0.092(4) Uani 0.50 1 d PDU F 1
C42 C -0.0662(9) 0.3464(4) -0.3503(7) 0.065(5) Uiso 0.50 1 d PD F 1
F42A F -0.0519(7) 0.3366(4) -0.2784(6) 0.085(4) Uani 0.50 1 d PDU F 1
F42B F -0.1257(6) 0.3250(5) -0.3894(7) 0.096(4) Uani 0.50 1 d PDU F 1
F42C F -0.0892(6) 0.3844(4) -0.3548(7) 0.086(4) Uani 0.50 1 d PDU F 1
C43 C -0.0223(8) 0.3433(4) -0.4702(9) 0.147(9) Uiso 0.80 1 d PD F 1
F43A F -0.0957(10) 0.3426(8) -0.519(2) 0.109(12) Uiso 0.20 1 d PD F 1
F43B F 0.0054(10) 0.3087(5) -0.4937(10) 0.033(4) Uiso 0.20 1 d PD F 1
F43C F 0.0048(10) 0.3743(5) -0.5082(9) 0.033(4) Uiso 0.20 1 d PD F 1
F43D F -0.0654(6) 0.3727(4) -0.4872(6) 0.089(3) Uani 0.60 1 d PDU F 1
F43E F 0.0388(6) 0.3457(4) -0.4802(7) 0.098(4) Uani 0.60 1 d PDU F 1
F43F F -0.0566(8) 0.3100(4) -0.4917(9) 0.121(5) Uiso 0.60 1 d PD F 1
C41A C 0.0101(10) 0.3079(5) -0.3466(9) 0.122(13) Uiso 0.50 1 d PD F 2
F41L F -0.0427(10) 0.2860(6) -0.3870(11) 0.118(7) Uani 0.50 1 d PDU F 2
F41K F 0.0770(9) 0.2961(4) -0.3413(9) 0.091(4) Uani 0.50 1 d PDU F 2
F41M F -0.0003(10) 0.3198(5) -0.2866(8) 0.103(5) Uani 0.50 1 d PDU F 2
C42A C -0.0828(10) 0.3621(5) -0.4232(9) 0.109(9) Uiso 0.50 1 d PD F 2
F42K F -0.0931(9) 0.3995(4) -0.4504(8) 0.094(4) Uiso 0.50 1 d PD F 2
F42L F -0.1238(12) 0.3384(5) -0.4790(9) 0.128(6) Uiso 0.50 1 d PD F 2
F42M F -0.1136(10) 0.3594(5) -0.3680(8) 0.098(4) Uiso 0.50 1 d PD F 2
C43A C 0.0428(14) 0.3283(8) -0.4341(16) 0.13(3) Uiso 0.20 1 d PD F 2
F43K F 0.1029(8) 0.3476(4) -0.4473(8) 0.021(3) Uiso 0.20 1 d PD F 2
F43L F 0.089(2) 0.2953(9) -0.417(3) 0.100 Uiso 0.20 1 d PD F 2
F43M F 0.0147(18) 0.3209(12) -0.5097(16) 0.078(9) Uiso 0.20 1 d PD F 2
C51 C 0.4393(9) 0.7012(4) -0.0323(8) 0.107(4) Uiso 1 1 d D G .
F51C F 0.490(5) 0.673(3) 0.001(6) 0.150 Uiso 0.10 1 d PD G 1
F51B F 0.469(7) 0.7371(16) -0.028(7) 0.150 Uiso 0.10 1 d PD G 1
F51A F 0.401(7) 0.687(4) -0.100(3) 0.150 Uiso 0.10 1 d PD G 1
F51F F 0.4097(7) 0.7223(4) -0.0922(6) 0.129(3) Uiso 0.90 1 d PD G 2
F51E F 0.5013(8) 0.7195(5) 0.0076(8) 0.149(4) Uiso 0.90 1 d PD G 2
F51D F 0.4575(7) 0.6664(4) -0.0573(7) 0.137(4) Uiso 0.90 1 d PD G 2
C52 C 0.3763(7) 0.7348(6) 0.0504(7) 0.124(6) Uiso 1 1 d D H .
F52C F 0.3640(10) 0.7631(3) -0.0003(10) 0.066(5) Uani 0.43 1 d PDU H 1
F52A F 0.4449(16) 0.7521(14) 0.067(3) 0.217(18) Uiso 0.43 1 d PDU H 1
F52B F 0.3330(15) 0.7419(9) 0.0964(14) 0.130 Uiso 0.43 1 d PDU H 1
F52E F 0.3136(5) 0.7318(4) 0.0710(6) 0.082(4) Uani 0.57 1 d PDU H 2
F52D F 0.4347(8) 0.7404(5) 0.1128(9) 0.114(5) Uani 0.57 1 d PDU H 2
F52F F 0.365(2) 0.7626(9) -0.0035(16) 0.181(13) Uiso 0.57 1 d PDU H 2
C53 C 0.421(2) 0.6753(9) 0.100(2) 0.070 Uiso 0.25 1 d PD I 1
F53C F 0.469(3) 0.7032(14) 0.139(3) 0.147(15) Uiso 0.25 1 d PD I 1
F53A F 0.373(3) 0.6853(18) 0.138(3) 0.154(17) Uiso 0.25 1 d PD I 1
F53B F 0.413(2) 0.6356(10) 0.105(2) 0.114(11) Uiso 0.25 1 d PD I 1
C53A C 0.4165(7) 0.6629(4) 0.0665(8) 0.078(4) Uiso 0.75 1 d PD I 2
F53D F 0.4885(6) 0.6670(4) 0.1040(8) 0.135(5) Uani 0.75 1 d PDU I 2
F53E F 0.4097(6) 0.6280(3) 0.0345(8) 0.117(4) Uani 0.75 1 d PDU I 2
F53F F 0.3752(7) 0.6614(4) 0.1153(7) 0.113(4) Uiso 0.75 1 d PD I 2
C61A C 0.2229(9) 0.6875(5) -0.2661(8) 0.078(5) Uiso 0.55 1 d PD J 1
F61F F 0.2936(10) 0.7014(6) -0.2364(10) 0.118(5) Uiso 0.55 1 d PD J 1
F61E F 0.2154(12) 0.6803(6) -0.3378(7) 0.111(5) Uani 0.55 1 d PDU J 1
F61D F 0.1759(10) 0.7178(5) -0.2679(8) 0.105(5) Uani 0.55 1 d PDU J 1
C62 C 0.1505(11) 0.6348(5) -0.2770(10) 0.069(5) Uiso 0.55 1 d PD J 1
F62A F 0.1020(11) 0.6657(5) -0.3049(10) 0.111(5) Uiso 0.55 1 d PD J 1
F62B F 0.1686(12) 0.6198(6) -0.3367(10) 0.121(6) Uiso 0.55 1 d PD J 1
F62C F 0.1068(8) 0.6097(4) -0.2511(8) 0.087(3) Uiso 0.55 1 d PD J 1
C61 C 0.2577(12) 0.6846(6) -0.2456(12) 0.117(12) Uiso 0.45 1 d PD J 2
F61A F 0.3311(12) 0.6892(7) -0.2058(12) 0.116(6) Uiso 0.45 1 d PD J 2
F61C F 0.2195(13) 0.7177(6) -0.2393(12) 0.107(6) Uiso 0.45 1 d PD J 2
F61B F 0.2552(12) 0.6823(7) -0.3177(12) 0.104(7) Uiso 0.45 1 d PD J 2
C62A C 0.1252(15) 0.6370(6) -0.2689(11) 0.071(6) Uiso 0.45 1 d PD J 2
F62D F 0.1030(18) 0.6188(10) -0.2159(17) 0.170(12) Uiso 0.45 1 d PD J 2
F62E F 0.1287(11) 0.6184(6) -0.3314(9) 0.094(5) Uiso 0.45 1 d PD J 2
F62F F 0.0713(13) 0.6659(7) -0.2890(13) 0.118(7) Uiso 0.45 1 d PD J 2
C63 C 0.2752(7) 0.6195(4) -0.2109(7) 0.097(4) Uiso 1 1 d D J .
F63A F 0.3163(9) 0.6134(5) -0.2597(8) 0.097(4) Uiso 0.55 1 d PD J 1
F63B F 0.3348(8) 0.6194(6) -0.1448(8) 0.094(4) Uani 0.55 1 d PDU J 1
F63C F 0.2389(7) 0.5841(4) -0.2053(7) 0.077(4) Uiso 0.55 1 d PD J 1
F63E F 0.2781(10) 0.6144(5) -0.2822(9) 0.081(4) Uiso 0.45 1 d P J 2
F63F F 0.3310(16) 0.6339(8) -0.1724(15) 0.122(9) Uiso 0.45 1 d P J 2
F63D F 0.2651(13) 0.5882(7) -0.1922(12) 0.100 Uiso 0.45 1 d P J 2
C71 C 0.2734(6) 0.5559(3) 0.0229(5) 0.079(3) Uani 1 1 d D . .
F71C F 0.2463(4) 0.52000(17) 0.0339(4) 0.0669(16) Uani 0.85 1 d PDU K 1
F71B F 0.3106(7) 0.5528(3) -0.0271(5) 0.094(3) Uani 0.85 1 d PDU K 1
F71A F 0.3278(4) 0.5627(2) 0.0863(4) 0.083(2) Uani 0.85 1 d PDU K 1
F71D F 0.325(3) 0.5852(12) 0.043(3) 0.150 Uiso 0.15 1 d PD K 2
F71F F 0.274(3) 0.5470(13) -0.0465(11) 0.077(15) Uiso 0.15 1 d PD K 2
F71E F 0.306(3) 0.5261(9) 0.0643(19) 0.096(14) Uiso 0.15 1 d PD K 2
C72 C 0.1387(7) 0.5725(4) -0.0535(7) 0.084(3) Uiso 1 1 d D . .
F72 F 0.1025(5) 0.5478(3) -0.0271(5) 0.108(2) Uiso 1 1 d . K .
F72B F 0.0859(12) 0.6019(6) -0.0647(13) 0.141(7) Uiso 0.55 1 d PD K 1
F72A F 0.1559(9) 0.5538(4) -0.1092(5) 0.096(5) Uani 0.55 1 d PDU K 1
F72D F 0.1028(6) 0.6021(3) -0.0904(6) 0.051(2) Uiso 0.45 1 d PD K 2
F72E F 0.1736(18) 0.5438(9) -0.0854(16) 0.150 Uiso 0.45 1 d PD K 2
C73 C 0.1959(4) 0.5996(2) 0.0739(5) 0.057(2) Uani 1 1 d D . .
F73A F 0.2443(7) 0.6287(4) 0.1081(7) 0.073(4) Uani 0.50 1 d PDU K 1
F73B F 0.2072(13) 0.5743(6) 0.1292(10) 0.120(9) Uiso 0.50 1 d PD K 1
F73C F 0.1298(6) 0.6178(5) 0.0533(13) 0.057(4) Uani 0.50 1 d PDU K 1
F73F F 0.1779(7) 0.5670(3) 0.1074(6) 0.054(3) Uani 0.50 1 d PDU K 2
F73E F 0.1371(10) 0.6227(6) 0.0692(16) 0.092(9) Uani 0.50 1 d PDU K 2
F73D F 0.2516(10) 0.6155(5) 0.1250(11) 0.105(8) Uiso 0.50 1 d PD K 2
C81 C 0.0626(8) 0.7139(4) -0.0105(8) 0.074(5) Uani 0.60 1 d PD L 1
F81A F 0.0146(6) 0.6829(3) -0.0287(7) 0.088(4) Uani 0.60 1 d PDU L 1
F81B F 0.1046(6) 0.7075(4) 0.0620(5) 0.075(3) Uani 0.60 1 d PDU L 1
F81C F 0.0197(7) 0.7464(3) -0.0124(9) 0.095(4) Uani 0.60 1 d PDU L 1
C81A C 0.0954(10) 0.7253(6) 0.0308(18) 0.069(7) Uiso 0.40 1 d PD L 2
F81E F 0.0472(9) 0.7542(5) 0.0255(9) 0.069(4) Uiso 0.40 1 d PD L 2
F81F F 0.0653(13) 0.6928(6) 0.0476(16) 0.130(10) Uiso 0.40 1 d PD L 2
F81D F 0.1592(10) 0.7339(7) 0.0800(13) 0.122(7) Uiso 0.40 1 d PD L 2
C82 C 0.0562(8) 0.7132(4) -0.1493(12) 0.083(7) Uani 0.60 1 d PD L 1
F82A F 0.0948(6) 0.7275(3) -0.1895(5) 0.082(3) Uani 0.60 1 d PDU L 1
F82B F -0.0061(5) 0.7322(4) -0.1544(7) 0.088(3) Uani 0.60 1 d PDU L 1
F82C F 0.0415(6) 0.6753(3) -0.1564(6) 0.077(4) Uani 0.60 1 d PDU L 1
C82A C 0.0327(16) 0.7018(8) -0.1019(13) 0.091(9) Uiso 0.40 1 d PD L 2
F82D F -0.0271(19) 0.7121(10) -0.0878(19) 0.058(8) Uiso 0.15 1 d PD L 2
F82E F 0.035(2) 0.6612(11) -0.109(3) 0.081(11) Uiso 0.15 1 d PD L 2
F82F F 0.034(6) 0.7162(19) -0.170(5) 0.150 Uiso 0.15 1 d PD L 2
F82K F 0.023(3) 0.6712(11) -0.064(2) 0.150 Uiso 0.25 1 d PD L 2
F82L F 0.0414(17) 0.6926(11) -0.1662(13) 0.072(8) Uiso 0.25 1 d PD L 2
F82M F -0.0207(14) 0.7287(8) -0.1105(15) 0.073(6) Uiso 0.25 1 d PD L 2
C83 C 0.1449(7) 0.7572(4) -0.0564(7) 0.070(4) Uani 0.75 1 d PD L 1
F83A F 0.1742(5) 0.7691(3) 0.0147(6) 0.099(3) Uani 0.75 1 d PDU L 1
F83B F 0.2031(4) 0.7577(2) -0.0817(5) 0.070(2) Uani 0.75 1 d PDU L 1
F83C F 0.0973(4) 0.7855(2) -0.0883(5) 0.0664(18) Uani 0.75 1 d PDU L 1
C83A C 0.1193(16) 0.7569(11) -0.0840(16) 0.082(18) Uiso 0.25 1 d PD L 2
F83E F 0.0547(15) 0.7760(11) -0.1141(18) 0.106(10) Uiso 0.25 1 d PD L 2
F83D F 0.1455(16) 0.7496(9) -0.1402(16) 0.099(9) Uiso 0.25 1 d PD L 2
F83F F 0.1655(18) 0.7834(13) -0.0423(19) 0.129(13) Uiso 0.25 1 d PD L 2
C1S C 0.219(3) 0.714(3) 0.307(4) 0.08(3) Uiso 0.10 1 d PD M 1
H1SA H 0.2188 0.6976 0.3499 0.096 Uiso 0.10 1 calc PR M 1
H1SB H 0.1828 0.7356 0.3039 0.096 Uiso 0.10 1 calc PR M 1
Cl1 Cl 0.3043(8) 0.7330(4) 0.3224(9) 0.033(3) Uiso 0.10 1 d PD M 1
Cl2 Cl 0.1872(12) 0.6868(8) 0.2316(14) 0.033(6) Uiso 0.10 1 d PD M 1
C2S C 0.2509(13) 0.7164(7) 0.2060(15) 0.038(5) Uiso 0.30 1 d P N 2
H2SA H 0.2718 0.6940 0.1858 0.046 Uiso 0.30 1 calc PR N 2
H2SB H 0.2175 0.7310 0.1638 0.046 Uiso 0.30 1 calc PR N 2
Cl3 Cl 0.3237(4) 0.7466(2) 0.2523(5) 0.0592(16) Uiso 0.30 1 d P N 2
Cl4 Cl 0.1970(5) 0.6982(3) 0.2585(6) 0.067(2) Uiso 0.30 1 d P N 2
C3S C 0.248(3) 0.7188(13) 0.239(3) 0.052(9) Uiso 0.20 1 d P O 3
H3SA H 0.2677 0.7086 0.1997 0.062 Uiso 0.20 1 calc PR O 3
H3SB H 0.2125 0.7399 0.2139 0.062 Uiso 0.20 1 calc PR O 3
Cl5 Cl 0.3106(10) 0.7412(5) 0.2834(11) 0.085(4) Uiso 0.20 1 d P O 3
Cl6 Cl 0.1849(8) 0.6814(5) 0.2436(9) 0.052(5) Uiso 0.20 1 d P O 3

loop_
_atom_site_aniso_label
_atom_site_aniso_U_11
_atom_site_aniso_U_22
_atom_site_aniso_U_33
_atom_site_aniso_U_23
_atom_site_aniso_U_13
_atom_site_aniso_U_12
Ag1 0.0338(2) 0.0441(3) 0.0230(2) 0.00046(17) 0.00736(17) -0.01118(18)
Ag2 0.0454(3) 0.0389(2) 0.0322(2) -0.00167(18) 0.01777(19) 0.00306(19)
Mo11 0.0502(4) 0.0499(3) 0.0356(3) -0.0062(2) 0.0051(2) -0.0070(3)
Mo12 0.0433(3) 0.0403(3) 0.0437(3) 0.0066(2) 0.0059(2) -0.0071(2)
Mo21 0.0500(3) 0.0465(3) 0.0434(3) -0.0086(2) 0.0278(3) -0.0195(2)
Mo22 0.0277(3) 0.0574(3) 0.0271(2) -0.0110(2) 0.00385(19) 0.0058(2)
P11 0.0435(10) 0.0490(10) 0.0347(9) 0.0058(7) -0.0058(7) -0.0142(8)
P12 0.0409(10) 0.0386(9) 0.0395(9) 0.0014(7) -0.0020(7) -0.0072(7)
P21 0.0282(7) 0.0356(7) 0.0232(6) -0.0012(6) 0.0071(6) -0.0062(6)
P22 0.0310(8) 0.0401(8) 0.0268(7) -0.0059(6) 0.0109(6) -0.0025(6)
C2C 0.044(4) 0.052(4) 0.043(4) -0.003(3) 0.007(3) -0.004(3)
C3C 0.047(5) 0.064(5) 0.072(6) 0.010(4) 0.015(4) -0.008(4)
C4C 0.058(5) 0.058(5) 0.065(5) 0.002(4) 0.015(4) -0.016(4)
C5C 0.086(7) 0.050(5) 0.047(4) 0.011(3) 0.029(4) -0.011(4)
C6C 0.061(6) 0.076(7) 0.094(7) -0.036(6) 0.039(5) -0.036(5)
C7C 0.055(5) 0.061(5) 0.033(3) 0.007(3) 0.016(3) 0.029(4)
C8C 0.039(4) 0.062(5) 0.046(4) -0.007(4) 0.012(3) 0.002(3)
O2C 0.048(3) 0.077(4) 0.043(3) -0.001(3) -0.002(3) 0.000(3)
O3C 0.044(4) 0.088(5) 0.113(6) 0.019(5) 0.017(4) 0.004(3)
O4C 0.094(6) 0.071(5) 0.095(5) -0.025(4) 0.021(4) -0.049(4)
O5C 0.126(7) 0.058(4) 0.063(4) 0.016(3) 0.036(4) 0.030(4)
O6C 0.044(5) 0.065(6) 0.069(6) -0.034(6) 0.010(5) -0.022(5)
O7C 0.082(5) 0.054(3) 0.068(4) 0.028(3) 0.029(3) 0.007(3)
O8C 0.064(4) 0.076(4) 0.049(3) -0.031(3) 0.029(3) -0.006(3)
C1C 0.036(5) 0.072(7) 0.025(4) 0.005(4) 0.002(4) -0.018(5)
O1C 0.043(4) 0.103(7) 0.051(4) 0.024(4) 0.000(3) -0.030(4)
C11C 0.081(12) 0.094(11) 0.056(7) -0.030(7) 0.027(7) -0.003(9)
C12C 0.062(8) 0.085(9) 0.073(8) -0.055(8) 0.026(7) -0.026(7)
C13C 0.057(7) 0.052(6) 0.070(8) -0.029(6) 0.020(6) -0.010(5)
C14C 0.057(7) 0.054(7) 0.093(9) -0.024(6) 0.033(7) 0.013(5)
C15C 0.053(8) 0.094(11) 0.116(13) -0.035(10) 0.057(9) -0.008(7)
C16 0.061(5) 0.070(6) 0.064(5) 0.025(4) 0.025(4) -0.008(4)
C17 0.079(7) 0.056(5) 0.062(5) 0.019(4) 0.025(5) 0.004(4)
C18 0.060(5) 0.073(6) 0.044(4) 0.025(4) 0.014(4) 0.008(4)
C19 0.066(6) 0.066(5) 0.039(4) 0.008(4) 0.012(4) -0.010(4)
C20 0.072(6) 0.084(7) 0.045(4) 0.009(4) 0.029(4) -0.002(5)
C21 0.076(6) 0.076(6) 0.043(4) -0.005(4) 0.039(4) -0.014(5)
C22 0.067(6) 0.098(8) 0.065(5) -0.018(5) 0.051(5) -0.019(5)
C23 0.079(7) 0.104(9) 0.100(8) -0.020(7) 0.070(7) -0.042(7)
C24 0.148(13) 0.079(8) 0.095(8) 0.013(6) 0.093(9) -0.033(8)
C25 0.119(9) 0.083(7) 0.046(5) 0.020(5) 0.057(5) 0.004(6)
C26 0.025(4) 0.122(9) 0.066(6) -0.045(6) -0.006(4) -0.004(4)
C27 0.053(6) 0.149(13) 0.038(5) -0.008(6) -0.011(4) 0.025(7)
C28 0.030(4) 0.115(9) 0.058(5) -0.030(6) -0.002(4) 0.019(5)
C29 0.058(6) 0.129(11) 0.053(5) -0.005(6) -0.011(5) 0.048(7)
C30 0.031(4) 0.152(12) 0.050(5) -0.059(7) -0.008(4) 0.007(5)
N1 0.043(3) 0.065(4) 0.031(3) -0.006(3) 0.017(2) -0.016(3)
N2 0.064(4) 0.037(3) 0.039(3) 0.001(2) 0.029(3) 0.004(3)
N3 0.059(4) 0.042(3) 0.041(3) 0.011(3) 0.016(3) 0.003(3)
N4 0.052(4) 0.071(5) 0.061(4) 0.012(4) 0.020(3) 0.025(4)
C101 0.041(4) 0.060(4) 0.027(3) -0.007(3) 0.010(3) -0.013(3)
C102 0.044(4) 0.060(4) 0.029(3) -0.006(3) 0.013(3) -0.015(3)
C103 0.042(4) 0.054(4) 0.039(4) 0.002(3) 0.016(3) -0.006(3)
C104 0.043(5) 0.108(8) 0.040(4) 0.006(4) 0.011(3) -0.023(5)
C105 0.043(5) 0.121(9) 0.034(4) 0.005(4) 0.011(3) -0.023(5)
C106 0.042(4) 0.060(4) 0.033(3) -0.004(3) 0.016(3) -0.010(3)
C107 0.048(4) 0.043(4) 0.040(4) -0.001(3) 0.020(3) -0.004(3)
C108 0.055(4) 0.045(4) 0.030(3) -0.007(3) 0.021(3) -0.001(3)
C109 0.064(5) 0.068(5) 0.054(4) 0.015(4) 0.040(4) 0.022(4)
C110 0.060(5) 0.059(5) 0.058(5) 0.017(4) 0.037(4) 0.021(4)
C111 0.048(4) 0.053(4) 0.027(3) 0.000(3) 0.005(3) -0.003(3)
C112 0.048(4) 0.050(4) 0.037(3) 0.000(3) 0.012(3) -0.004(3)
C201 0.051(5) 0.091(7) 0.060(5) 0.044(5) 0.019(4) 0.014(5)
C202 0.070(6) 0.082(7) 0.059(5) 0.036(5) 0.023(5) 0.012(5)
C203 0.061(5) 0.040(4) 0.043(4) -0.006(3) 0.002(3) 0.004(3)
C204 0.065(6) 0.072(6) 0.112(9) 0.036(6) 0.044(6) 0.028(5)
C205 0.083(7) 0.073(7) 0.096(8) 0.033(6) 0.057(6) 0.021(5)
C206 0.060(6) 0.042(4) 0.069(5) 0.003(4) 0.012(4) 0.006(4)
C207 0.076(7) 0.049(5) 0.068(6) 0.002(4) 0.009(5) 0.007(4)
C208 0.065(6) 0.046(4) 0.063(5) -0.001(4) 0.022(4) 0.012(4)
C209 0.057(5) 0.060(5) 0.057(5) -0.006(4) 0.011(4) 0.003(4)
C210 0.072(6) 0.051(5) 0.053(5) 0.003(4) 0.011(4) -0.005(4)
C211 0.057(6) 0.057(5) 0.098(8) 0.005(5) 0.017(5) 0.006(4)
C212 0.067(6) 0.059(6) 0.079(6) 0.003(5) 0.012(5) 0.010(4)
Al1 0.0301(10) 0.0478(11) 0.0319(9) -0.0103(8) 0.0125(7) -0.0040(8)
Al2 0.0442(11) 0.0307(9) 0.0553(12) 0.0021(8) 0.0234(9) -0.0034(8)
O1 0.039(3) 0.047(3) 0.186(9) -0.026(4) 0.046(4) -0.003(3)
O2 0.055(3) 0.069(4) 0.042(3) 0.018(3) 0.003(2) -0.009(3)
O3 0.082(4) 0.048(3) 0.042(3) -0.009(2) 0.035(3) -0.012(3)
O4 0.056(4) 0.108(6) 0.040(3) -0.029(3) 0.017(3) -0.038(4)
O5 0.049(4) 0.080(5) 0.152(8) -0.020(5) 0.013(4) -0.012(4)
O6 0.122(7) 0.092(6) 0.062(4) 0.004(4) 0.056(4) 0.005(5)
O7 0.087(4) 0.035(3) 0.088(4) 0.009(3) 0.058(4) 0.002(3)
O8 0.056(3) 0.051(3) 0.063(3) 0.005(3) 0.027(3) 0.014(3)
C1 0.041(4) 0.059(5) 0.049(4) -0.006(4) 0.009(3) 0.015(3)
C2 0.067(5) 0.057(5) 0.036(4) 0.009(3) 0.021(4) 0.022(4)
C3 0.080(6) 0.060(5) 0.047(4) -0.015(4) 0.045(4) -0.026(4)
C5 0.049(5) 0.059(6) 0.106(8) -0.009(5) 0.020(5) -0.011(4)
C6 0.164(13) 0.071(7) 0.076(7) 0.013(6) 0.082(8) 0.003(8)
C7 0.047(4) 0.035(3) 0.040(3) 0.001(3) 0.016(3) -0.004(3)
C8 0.042(4) 0.046(4) 0.066(5) -0.003(4) 0.013(4) 0.008(3)
C91 0.063(11) 0.058(10) 0.090(13) 0.022(9) 0.036(9) 0.019(8)
F91A 0.051(5) 0.145(11) 0.045(5) 0.020(6) 0.012(4) 0.026(6)
F91B 0.082(7) 0.050(5) 0.114(8) 0.011(5) 0.046(6) 0.004(5)
F91C 0.067(7) 0.093(8) 0.115(9) 0.014(7) 0.042(7) 0.046(6)
F13B 0.057(5) 0.127(9) 0.037(4) -0.002(5) 0.027(4) 0.016(5)
F13A 0.042(5) 0.098(7) 0.051(4) -0.018(4) 0.025(4) 0.003(4)
F13C 0.087(8) 0.103(10) 0.105(9) -0.066(8) 0.037(7) -0.002(8)
F91D 0.098(9) 0.094(9) 0.051(6) 0.014(6) 0.027(6) 0.030(7)
F91E 0.101(10) 0.074(8) 0.094(9) 0.028(7) 0.050(7) -0.002(7)
F13D 0.061(7) 0.043(6) 0.086(8) -0.005(6) 0.032(6) 0.002(5)
F13E 0.053(7) 0.069(7) 0.079(8) -0.007(6) 0.027(6) 0.016(5)
C10 0.039(5) 0.093(8) 0.090(8) -0.037(7) 0.007(5) 0.006(5)
F10A 0.030(4) 0.111(8) 0.064(6) -0.011(6) 0.015(4) 0.000(5)
F10C 0.069(7) 0.089(8) 0.073(6) -0.005(6) 0.044(5) -0.024(6)
F10B 0.056(8) 0.056(7) 0.048(6) -0.018(6) 0.021(7) -0.010(5)
F10F 0.059(10) 0.062(9) 0.070(11) -0.006(8) 0.000(8) 0.016(6)
F10D 0.052(8) 0.090(9) 0.104(10) -0.012(8) -0.014(8) 0.018(7)
F10E 0.071(8) 0.068(8) 0.128(12) 0.002(8) 0.064(8) -0.004(7)
C21T 0.058(10) 0.072(11) 0.033(7) -0.003(8) 0.016(7) 0.017(9)
F21C 0.041(5) 0.063(6) 0.050(5) 0.013(4) 0.021(4) 0.014(4)
F21B 0.067(8) 0.092(10) 0.062(7) -0.005(7) 0.013(6) 0.011(7)
F21A 0.067(6) 0.062(6) 0.082(7) 0.028(5) 0.029(5) 0.034(5)
C22T 0.070(15) 0.14(2) 0.037(9) -0.001(10) 0.027(11) -0.049(14)
F22A 0.083(11) 0.115(12) 0.128(13) -0.004(10) 0.069(9) 0.005(9)
F22C 0.102(12) 0.101(10) 0.065(10) -0.040(8) 0.054(8) -0.021(8)
F21D 0.092(10) 0.073(8) 0.089(9) 0.030(7) 0.009(8) 0.024(7)
F21E 0.054(7) 0.108(11) 0.084(9) 0.001(9) 0.028(7) 0.016(7)
F21F 0.067(10) 0.089(9) 0.059(9) 0.026(7) -0.030(7) -0.004(8)
F22D 0.103(10) 0.110(10) 0.041(5) 0.049(6) 0.029(6) 0.030(8)
F22F 0.097(13) 0.112(11) 0.039(8) -0.016(7) 0.031(7) 0.009(9)
F22G 0.077(10) 0.108(11) 0.080(10) 0.033(8) 0.061(8) 0.020(8)
C23T 0.089(8) 0.058(5) 0.066(6) 0.014(4) 0.030(5) 0.015(5)
F23A 0.103(12) 0.054(7) 0.068(8) 0.020(6) 0.020(9) -0.003(8)
F23B 0.138(19) 0.12(2) 0.109(18) -0.019(13) 0.074(15) 0.023(13)
F23C 0.056(10) 0.064(9) 0.056(8) 0.006(8) 0.018(7) -0.007(9)
F23E 0.062(7) 0.084(10) 0.054(7) -0.025(7) 0.006(6) 0.018(6)
F23F 0.041(6) 0.061(8) 0.090(13) 0.010(12) 0.033(7) -0.002(5)
F23D 0.094(11) 0.057(7) 0.101(10) 0.033(6) 0.025(9) 0.019(8)
C31 0.057(9) 0.064(9) 0.052(8) -0.004(7) 0.037(7) -0.006(7)
F31C 0.053(6) 0.063(6) 0.059(6) -0.009(5) 0.005(5) -0.019(4)
F31B 0.075(6) 0.077(6) 0.071(6) -0.012(5) 0.041(5) -0.034(5)
F31A 0.070(6) 0.092(7) 0.058(5) -0.027(5) 0.043(4) -0.015(5)
C33 0.079(12) 0.049(8) 0.046(8) -0.017(7) 0.010(8) -0.011(7)
F33A 0.081(7) 0.046(5) 0.078(6) 0.004(4) 0.027(5) 0.006(5)
F33B 0.100(8) 0.068(6) 0.044(5) 0.012(4) 0.025(5) 0.013(6)
F33C 0.060(5) 0.060(5) 0.045(4) 0.002(3) 0.006(4) 0.016(4)
F31D 0.113(10) 0.067(8) 0.056(6) -0.012(6) 0.055(7) -0.028(7)
F31E 0.105(10) 0.039(6) 0.061(7) 0.008(5) 0.029(7) -0.015(6)
F31F 0.075(9) 0.074(9) 0.072(10) 0.032(8) 0.015(7) -0.004(7)
F33E 0.061(7) 0.083(9) 0.100(9) -0.014(7) 0.039(7) -0.032(6)
F33F 0.064(8) 0.085(11) 0.094(11) -0.007(9) 0.030(8) -0.019(7)
F33D 0.039(5) 0.083(8) 0.064(6) -0.001(6) 0.020(5) 0.005(5)
C32 0.110(9) 0.048(5) 0.046(4) -0.013(4) 0.040(5) -0.016(5)
F32C 0.034(4) 0.049(4) 0.044(5) -0.009(4) 0.011(3) -0.005(3)
F32B 0.046(4) 0.049(4) 0.052(5) -0.011(4) 0.004(4) 0.005(3)
F32A 0.065(5) 0.062(5) 0.035(3) -0.016(3) 0.015(3) -0.005(4)
F41A 0.096(10) 0.130(12) 0.070(8) -0.023(9) 0.037(8) -0.029(9)
F41B 0.099(11) 0.100(11) 0.113(12) -0.043(9) 0.030(9) -0.061(9)
F41C 0.094(9) 0.070(7) 0.099(9) -0.006(7) 0.009(7) -0.034(7)
F42A 0.065(7) 0.128(11) 0.065(6) -0.028(7) 0.026(5) -0.032(7)
F42B 0.045(6) 0.154(12) 0.089(8) -0.027(8) 0.019(5) -0.040(7)
F42C 0.047(6) 0.124(11) 0.097(8) -0.030(8) 0.038(6) -0.013(6)
F43D 0.086(7) 0.118(9) 0.059(5) -0.005(5) 0.016(5) -0.013(6)
F43E 0.091(8) 0.129(10) 0.086(7) -0.057(7) 0.047(6) -0.037(7)
F41L 0.126(14) 0.105(12) 0.109(12) -0.035(9) 0.014(10) -0.069(11)
F41K 0.105(11) 0.071(8) 0.076(9) 0.018(7) -0.002(8) 0.009(7)
F41M 0.139(13) 0.097(10) 0.085(8) -0.020(7) 0.053(9) -0.042(10)
F52C 0.088(9) 0.011(4) 0.134(12) 0.005(5) 0.084(8) 0.011(4)
F52E 0.048(5) 0.125(9) 0.078(7) -0.050(6) 0.027(5) -0.007(5)
F52D 0.089(8) 0.128(11) 0.104(9) -0.066(9) -0.003(7) -0.006(8)
F53D 0.062(6) 0.134(9) 0.178(11) 0.036(8) -0.010(6) 0.024(6)
F53E 0.089(7) 0.076(6) 0.199(11) 0.010(7) 0.065(7) 0.018(5)
F61E 0.155(14) 0.131(12) 0.069(7) 0.015(7) 0.066(9) -0.028(11)
F61D 0.114(10) 0.120(10) 0.081(8) 0.046(7) 0.030(7) -0.008(8)
F63B 0.094(9) 0.110(10) 0.092(9) -0.017(8) 0.052(7) 0.008(8)
C71 0.106(9) 0.058(6) 0.092(8) 0.002(5) 0.059(7) 0.015(6)
F71C 0.085(4) 0.039(3) 0.084(4) 0.013(3) 0.037(3) 0.004(3)
F71B 0.116(8) 0.083(5) 0.115(6) 0.012(5) 0.083(6) 0.029(5)
F71A 0.056(4) 0.088(5) 0.094(5) 0.018(4) 0.007(4) 0.017(3)
F72A 0.161(12) 0.078(7) 0.033(5) -0.032(5) 0.007(6) -0.046(7)
C73 0.052(5) 0.073(6) 0.050(4) 0.008(4) 0.022(4) 0.010(4)
F73A 0.069(7) 0.093(9) 0.050(6) -0.046(7) 0.008(5) 0.008(7)
F73C 0.040(6) 0.071(8) 0.074(10) 0.022(8) 0.039(6) 0.018(5)
F73F 0.068(7) 0.063(6) 0.044(5) 0.032(5) 0.038(5) 0.029(5)
F73E 0.116(16) 0.087(12) 0.083(13) -0.006(9) 0.046(9) 0.017(10)
C81 0.070(11) 0.070(11) 0.091(13) 0.023(10) 0.041(10) 0.015(9)
F81A 0.060(5) 0.081(7) 0.142(10) 0.037(7) 0.058(6) 0.002(5)
F81B 0.089(7) 0.085(7) 0.066(6) -0.012(5) 0.047(5) 0.018(6)
F81C 0.078(7) 0.092(8) 0.142(11) 0.016(8) 0.072(8) 0.034(6)
C82 0.073(13) 0.032(8) 0.128(19) -0.001(9) 0.008(12) 0.018(7)
F82A 0.094(7) 0.091(7) 0.062(5) 0.035(5) 0.024(5) 0.013(6)
F82B 0.043(5) 0.086(7) 0.114(9) 0.012(6) -0.008(5) 0.005(5)
F82C 0.079(6) 0.036(4) 0.086(7) 0.004(4) -0.020(5) -0.020(4)
C83 0.065(9) 0.052(7) 0.101(12) 0.013(7) 0.039(10) 0.016(6)
F83A 0.099(6) 0.075(5) 0.114(7) -0.047(5) 0.019(5) -0.010(5)
F83B 0.062(4) 0.053(4) 0.115(6) 0.020(4) 0.057(4) 0.006(3)
F83C 0.062(4) 0.045(3) 0.092(5) 0.006(3) 0.025(4) 0.010(3)

loop_
_atom_type_symbol
_atom_type_description
_atom_type_scat_dispersion_real
_atom_type_scat_dispersion_imag
_atom_type_scat_source
C C 0.0181 0.0091 'International Tables Vol C Tables 4.2.6.8 and 6.1.1.4'
H H 0.0000 0.0000 'International Tables Vol C Tables 4.2.6.8 and 6.1.1.4'
N N 0.0311 0.0180 'International Tables Vol C Tables 4.2.6.8 and 6.1.1.4'
O O 0.0492 0.0322 'International Tables Vol C Tables 4.2.6.8 and 6.1.1.4'
F F 0.0727 0.0534 'International Tables Vol C Tables 4.2.6.8 and 6.1.1.4'
Al Al 0.2130 0.2455 'International Tables Vol C Tables 4.2.6.8 and 6.1.1.4'
P P 0.2955 0.4335 'International Tables Vol C Tables 4.2.6.8 and 6.1.1.4'
Cl Cl 0.3639 0.7018 'International Tables Vol C Tables 4.2.6.8 and 6.1.1.4'
Mo Mo -0.0483 2.7339 'International Tables Vol C Tables 4.2.6.8 and 6.1.1.4'
Ag Ag 0.1306 4.2820 'International Tables Vol C Tables 4.2.6.8 and 6.1.1.4'

loop_
_exptl_crystal_face_index_h
_exptl_crystal_face_index_k
_exptl_crystal_face_index_l
_exptl_crystal_face_perp_dist
_exptl_oxdiff_crystal_face_indexfrac_h
_exptl_oxdiff_crystal_face_indexfrac_k
_exptl_oxdiff_crystal_face_indexfrac_l
_exptl_oxdiff_crystal_face_x
_exptl_oxdiff_crystal_face_y
_exptl_oxdiff_crystal_face_z
0 -1 0 0.0312 -0.0000 -0.9998 0.0001 0.0334 0.0302 0.0003
0 1 0 0.0010 0.0000 0.9998 -0.0001 -0.0334 -0.0302 -0.0003
1 0 0 0.0756 0.9999 0.0003 0.0001 0.0220 -0.0237 -0.0802
-1 0 0 0.0756 -0.9999 -0.0003 -0.0001 -0.0220 0.0237 0.0802
0 0 1 0.0731 -0.0001 0.0008 1.0001 -0.0435 0.0486 -0.0544
5 -2 -12 0.0777 5.0009 -2.0071 -12.0001 0.6990 -0.6416 0.2521

loop_
_geom_angle_atom_site_label_1
_geom_angle_atom_site_label_2
_geom_angle_atom_site_label_3
_geom_angle
_geom_angle_site_symmetry_1
_geom_angle_site_symmetry_3
N1 Ag1 P21 107.59(15) 3_665 .
N1 Ag1 P11 106.35(17) 3_665 .
P21 Ag1 P11 121.74(6) . .
N1 Ag1 P12 94.29(18) 3_665 3_664
P21 Ag1 P12 113.31(6) . 3_664
P11 Ag1 P12 109.70(6) . 3_664
N2 Ag2 N4 103.5(3) . .
N2 Ag2 N3 99.9(2) . 4_676
N4 Ag2 N3 88.4(3) . 4_676
N2 Ag2 P22 122.06(16) . .
N4 Ag2 P22 118.76(19) . .
N3 Ag2 P22 117.90(18) 4_676 .
C1C Mo11 C2C 87.6(3) . .
C1C Mo11 C1CD 153.9(11) . .
C2C Mo11 C1CD 87.6(11) . .
C1C Mo11 C15C 92.2(6) . .
C2C Mo11 C15C 97.4(5) . .
C1CD Mo11 C15C 63.0(12) . .
C1C Mo11 C11C 86.3(6) . .
C2C Mo11 C11C 134.5(5) . .
C1CD Mo11 C11C 78.8(12) . .
C15C Mo11 C11C 38.0(7) . .
C1C Mo11 C14C 124.5(5) . .
C2C Mo11 C14C 86.0(4) . .
C1CD Mo11 C14C 29.5(11) . .
C15C Mo11 C14C 34.8(6) . .
C11C Mo11 C14C 61.5(6) . .
C1C Mo11 C12C 117.6(5) . .
C2C Mo11 C12C 144.0(5) . .
C1CD Mo11 C12C 58.2(12) . .
C15C Mo11 C12C 59.0(5) . .
C11C Mo11 C12C 35.9(6) . .
C14C Mo11 C12C 58.9(6) . .
C1C Mo11 C13C 145.8(5) . .
C2C Mo11 C13C 111.2(4) . .
C1CD Mo11 C13C 23.8(11) . .
C15C Mo11 C13C 58.2(5) . .
C11C Mo11 C13C 59.9(6) . .
C14C Mo11 C13C 35.6(5) . .
C12C Mo11 C13C 34.4(5) . .
C1C Mo11 P11 88.2(3) . .
C2C Mo11 P11 125.0(2) . .
C1CD Mo11 P11 115.3(11) . .
C15C Mo11 P11 137.5(5) . .
C11C Mo11 P11 99.8(5) . .
C14C Mo11 P11 137.8(3) . .
C12C Mo11 P11 83.5(4) . .
C13C Mo11 P11 102.2(3) . .
C1C Mo11 C15D 86.1(6) . .
C2C Mo11 C15D 121.0(5) . .
C1CD Mo11 C15D 74.5(12) . .
C15C Mo11 C15D 24.8(6) . .
C11C Mo11 C15D 13.5(6) . .
C14C Mo11 C15D 52.3(6) . .
C12C Mo11 C15D 44.0(6) . .
C13C Mo11 C15D 59.8(6) . .
P11 Mo11 C15D 113.3(5) . .
C1C Mo11 C11D 79.4(6) . .
C2C Mo11 C11D 88.3(5) . .
C1CD Mo11 C11D 74.8(12) . .
C15C Mo11 C11D 15.4(6) . .
C11C Mo11 C11D 46.3(7) . .
C14C Mo11 C11D 45.4(6) . .
C12C Mo11 C11D 73.1(6) . .
C13C Mo11 C11D 73.1(6) . .
P11 Mo11 C11D 144.0(5) . .
C15D Mo11 C11D 33.0(3) . .
C1C Mo11 P12 76.0(3) . .
C2C Mo11 P12 76.4(2) . .
C1CD Mo11 P12 127.4(11) . .
C15C Mo11 P12 166.7(4) . .
C11C Mo11 P12 144.2(5) . .
C14C Mo11 P12 152.7(4) . .
C12C Mo11 P12 131.9(4) . .
C13C Mo11 P12 134.9(3) . .
P11 Mo11 P12 49.57(6) . .
C15D Mo11 P12 154.8(5) . .
C11D Mo11 P12 151.4(5) . .
C4C Mo12 C3C 86.3(4) . .
C4C Mo12 C16 93.8(4) . .
C3C Mo12 C16 87.5(4) . .
C4C Mo12 C17 85.2(4) . .
C3C Mo12 C17 120.5(4) . .
C16 Mo12 C17 34.9(4) . .
C4C Mo12 C20 129.1(4) . .
C3C Mo12 C20 82.9(4) . .
C16 Mo12 C20 36.3(4) . .
C17 Mo12 C20 59.3(4) . .
C4C Mo12 C19 143.6(4) . .
C3C Mo12 C19 114.0(4) . .
C16 Mo12 C19 59.3(3) . .
C17 Mo12 C19 58.6(4) . .
C20 Mo12 C19 35.9(4) . .
C4C Mo12 C18 111.8(4) . .
C3C Mo12 C18 141.3(4) . .
C16 Mo12 C18 58.6(3) . .
C17 Mo12 C18 35.4(4) . .
C20 Mo12 C18 58.9(4) . .
C19 Mo12 C18 34.6(4) . .
C4C Mo12 P12 124.1(3) . .
C3C Mo12 P12 89.9(3) . .
C16 Mo12 P12 141.7(3) . .
C17 Mo12 P12 140.6(3) . .
C20 Mo12 P12 105.5(3) . .
C19 Mo12 P12 87.5(2) . .
C18 Mo12 P12 105.3(3) . .
C4C Mo12 P11 75.1(3) . .
C3C Mo12 P11 78.7(3) . .
C16 Mo12 P11 162.7(3) . .
C17 Mo12 P11 151.8(3) . .
C20 Mo12 P11 148.6(3) . .
C19 Mo12 P11 136.3(2) . .
C18 Mo12 P11 137.7(2) . .
P12 Mo12 P11 49.63(6) . .
C4C Mo12 Mo11 87.8(3) . .
C3C Mo12 Mo11 129.3(3) . .
C16 Mo12 Mo11 143.1(3) . .
C17 Mo12 Mo11 109.0(3) . .
C20 Mo12 Mo11 135.4(3) . .
C19 Mo12 Mo11 99.8(2) . .
C18 Mo12 Mo11 86.7(2) . .
P12 Mo12 Mo11 53.87(5) . .
P11 Mo12 Mo11 51.23(5) . .
C5C Mo21 C6C 85.9(4) . .
C5C Mo21 C24 85.7(5) . .
C6C Mo21 C24 97.1(5) . .
C5C Mo21 C25 85.5(4) . .
C6C Mo21 C25 133.0(5) . .
C24 Mo21 C25 36.2(5) . .
C5C Mo21 C23 119.5(5) . .
C6C Mo21 C23 85.7(4) . .
C24 Mo21 C23 36.6(5) . .
C25 Mo21 C23 59.5(5) . .
C5C Mo21 C21 117.1(4) . .
C6C Mo21 C21 142.7(4) . .
C24 Mo21 C21 59.0(4) . .
C25 Mo21 C21 35.0(4) . .
C23 Mo21 C21 57.8(4) . .
C5C Mo21 C22 142.7(4) . .
C6C Mo21 C22 108.9(4) . .
C24 Mo21 C22 59.2(5) . .
C25 Mo21 C22 59.1(4) . .
C23 Mo21 C22 33.8(4) . .
C21 Mo21 C22 35.4(4) . .
C5C Mo21 P21 92.1(3) . .
C6C Mo21 P21 123.3(3) . .
C24 Mo21 P21 139.3(4) . .
C25 Mo21 P21 103.2(3) . .
C23 Mo21 P21 139.8(3) . .
C21 Mo21 P21 86.8(2) . .
C22 Mo21 P21 106.2(3) . .
C5C Mo21 P22 77.7(2) . .
C6C Mo21 P22 74.9(3) . .
C24 Mo21 P22 161.9(4) . .
C25 Mo21 P22 146.5(3) . .
C23 Mo21 P22 153.4(4) . .
C21 Mo21 P22 135.7(2) . .
C22 Mo21 P22 138.6(3) . .
P21 Mo21 P22 49.60(5) . .
C5C Mo21 Mo22 128.7(2) . .
C6C Mo21 Mo22 84.5(4) . .
C24 Mo21 Mo22 145.5(4) . .
C25 Mo21 Mo22 134.3(3) . .
C23 Mo21 Mo22 109.8(4) . .
C21 Mo21 Mo22 99.8(3) . .
C22 Mo21 Mo22 87.5(3) . .
P21 Mo21 Mo22 54.01(4) . .
P22 Mo21 Mo22 51.23(4) . .
C7C Mo22 C8C 87.6(3) . .
C7C Mo22 C27 83.8(5) . .
C8C Mo22 C27 128.9(4) . .
C7C Mo22 C28 119.6(4) . .
C8C Mo22 C28 83.5(3) . .
C27 Mo22 C28 58.7(4) . .
C7C Mo22 C29 86.5(5) . .
C8C Mo22 C29 93.1(4) . .
C27 Mo22 C29 36.3(4) . .
C28 Mo22 C29 35.1(5) . .
C7C Mo22 C30 113.8(4) . .
C8C Mo22 C30 141.3(3) . .
C27 Mo22 C30 34.3(5) . .
C28 Mo22 C30 58.1(3) . .
C29 Mo22 C30 58.7(5) . .
C7C Mo22 C26 141.8(4) . .
C8C Mo22 C26 108.9(3) . .
C27 Mo22 C26 58.8(5) . .
C28 Mo22 C26 35.1(4) . .
C29 Mo22 C26 59.1(5) . .
C30 Mo22 C26 35.5(4) . .
C7C Mo22 P22 89.7(2) . .
C8C Mo22 P22 125.2(2) . .
C27 Mo22 P22 105.1(3) . .
C28 Mo22 P22 141.4(3) . .
C29 Mo22 P22 141.4(3) . .
C30 Mo22 P22 88.4(3) . .
C26 Mo22 P22 106.4(3) . .
C7C Mo22 P21 77.6(2) . .
C8C Mo22 P21 76.8(2) . .
C27 Mo22 P21 147.7(3) . .
C28 Mo22 P21 153.4(3) . .
C29 Mo22 P21 161.4(4) . .
C30 Mo22 P21 137.2(3) . .
C26 Mo22 P21 138.9(3) . .
P22 Mo22 P21 49.38(5) . .
C7C Mo22 Mo21 128.0(2) . .
C8C Mo22 Mo21 86.9(3) . .
C27 Mo22 Mo21 135.8(4) . .
C28 Mo22 Mo21 111.0(4) . .
C29 Mo22 Mo21 145.4(4) . .
C30 Mo22 Mo21 101.9(4) . .
C26 Mo22 Mo21 88.2(3) . .
P22 Mo22 Mo21 53.73(4) . .
P21 Mo22 Mo21 50.87(4) . .
P12 P11 Mo11 67.61(8) . .
P12 P11 Ag1 132.28(11) . .
Mo11 P11 Ag1 140.39(10) . .
P12 P11 Mo12 63.80(7) . .
Mo11 P11 Mo12 75.30(6) . .
Ag1 P11 Mo12 141.63(9) . .
P11 P12 Mo12 66.57(7) . .
P11 P12 Mo11 62.82(8) . .
Mo12 P12 Mo11 74.59(6) . .
P11 P12 Ag1 118.00(9) . 3_664
Mo12 P12 Ag1 143.28(10) . 3_664
Mo11 P12 Ag1 141.68(9) . 3_664
P22 P21 Mo21 67.62(6) . .
P22 P21 Ag1 127.30(8) . .
Mo21 P21 Ag1 147.68(7) . .
P22 P21 Mo22 63.02(6) . .
Mo21 P21 Mo22 75.13(5) . .
Ag1 P21 Mo22 136.30(7) . .
P21 P22 Ag2 132.79(9) . .
P21 P22 Mo22 67.59(6) . .
Ag2 P22 Mo22 144.03(7) . .
P21 P22 Mo21 62.78(6) . .
Ag2 P22 Mo21 138.10(8) . .
Mo22 P22 Mo21 75.04(5) . .
O2C C2C Mo11 176.6(8) . .
O3C C3C Mo12 177.1(9) . .
O4C C4C Mo12 178.4(10) . .
O5C C5C Mo21 176.8(9) . .
O6C C6C O6CA 38.2(14) . .
O6C C6C Mo21 175.6(13) . .
O6CA C6C Mo21 146(2) . .
O7C C7C Mo22 178.1(7) . .
O8C C8C Mo22 177.0(8) . .
O1C C1C Mo11 176.9(11) . .
C12C C11C C15C 102.8(15) . .
C12C C11C Mo11 74.7(7) . .
C15C C11C Mo11 70.2(7) . .
C12C C11C H11C 128.0 . .
C15C C11C H11C 128.0 . .
Mo11 C11C H11C 128.0 . .
C13C C12C C11C 111.5(13) . .
C13C C12C Mo11 75.4(6) . .
C11C C12C Mo11 69.3(7) . .
C13C C12C H12A 124.2 . .
C11C C12C H12A 124.2 . .
Mo11 C12C H12A 124.2 . .
C12C C13C C14C 106.7(13) . .
C12C C13C Mo11 70.2(7) . .
C14C C13C Mo11 68.7(7) . .
C12C C13C H13A 126.7 . .
C14C C13C H13A 126.7 . .
Mo11 C13C H13A 126.7 . .
C15C C14C C13C 107.5(14) . .
C15C C14C Mo11 69.9(8) . .
C13C C14C Mo11 75.6(7) . .
C15C C14C H14B 126.0 . .
C13C C14C H14B 126.0 . .
Mo11 C14C H14B 126.0 . .
C14C C15C C11C 111.4(13) . .
C14C C15C Mo11 75.3(7) . .
C11C C15C Mo11 71.8(8) . .
C14C C15C H15A 124.2 . .
C11C C15C H15A 124.2 . .
Mo11 C15C H15A 124.2 . .
C12D C11D C15D 108.0 . .
C12D C11D Mo11 76.0(5) . .
C15D C11D Mo11 73.4(5) . .
C12D C11D H11A 125.5 . .
C15D C11D H11A 125.5 . .
Mo11 C11D H11A 125.5 . .
C11D C12D C13D 108.0 . .
C11D C12D Mo11 71.4(5) . .
C13D C12D Mo11 75.3(4) . .
C11D C12D H12B 125.7 . .
C13D C12D H12B 125.7 . .
Mo11 C12D H12B 125.7 . .
C14D C13D C12D 108.0 . .
C14D C13D Mo11 72.5(5) . .
C12D C13D Mo11 72.7(4) . .
C14D C13D H13B 125.8 . .
C12D C13D H13B 125.8 . .
Mo11 C13D H13B 125.8 . .
C13D C14D C15D 108.0 . .
C13D C14D Mo11 75.5(5) . .
C15D C14D Mo11 71.5(5) . .
C13D C14D H14A 125.7 . .
C15D C14D H14A 125.7 . .
Mo11 C14D H14A 125.7 . .
C11D C15D C14D 108.0 . .
C11D C15D Mo11 73.6(5) . .
C14D C15D Mo11 75.9(5) . .
C11D C15D H15B 125.5 . .
C14D C15D H15B 125.5 . .
Mo11 C15D H15B 125.5 . .
O1CD C1CD Mo11 177(4) . .
C17 C16 C20 109.2(9) . .
C17 C16 Mo12 73.8(5) . .
C20 C16 Mo12 73.1(5) . .
C17 C16 H16A 125.2 . .
C20 C16 H16A 125.2 . .
Mo12 C16 H16A 125.2 . .
C16 C17 C18 108.6(10) . .
C16 C17 Mo12 71.3(5) . .
C18 C17 Mo12 74.1(5) . .
C16 C17 H17A 125.6 . .
C18 C17 H17A 125.6 . .
Mo12 C17 H17A 125.6 . .
C19 C18 C17 107.9(9) . .
C19 C18 Mo12 72.1(5) . .
C17 C18 Mo12 70.5(5) . .
C19 C18 H18A 126.0 . .
C17 C18 H18A 126.0 . .
Mo12 C18 H18A 126.0 . .
C18 C19 C20 108.5(9) . .
C18 C19 Mo12 73.4(5) . .
C20 C19 Mo12 70.9(5) . .
C18 C19 H19A 125.6 . .
C20 C19 H19A 125.6 . .
Mo12 C19 H19A 125.6 . .
C16 C20 C19 105.8(9) . .
C16 C20 Mo12 70.6(5) . .
C19 C20 Mo12 73.1(5) . .
C16 C20 H20A 126.9 . .
C19 C20 H20A 126.9 . .
Mo12 C20 H20A 126.9 . .
C25 C21 C22 108.5(10) . .
C25 C21 Mo21 70.6(5) . .
C22 C21 Mo21 72.9(5) . .
C25 C21 H21A 125.7 . .
C22 C21 H21A 125.7 . .
Mo21 C21 H21A 125.7 . .
C23 C22 C21 107.3(12) . .
C23 C22 Mo21 70.6(6) . .
C21 C22 Mo21 71.7(5) . .
C23 C22 H22A 126.3 . .
C21 C22 H22A 126.3 . .
Mo21 C22 H22A 126.3 . .
C22 C23 C24 110.2(11) . .
C22 C23 Mo21 75.7(5) . .
C24 C23 Mo21 70.6(5) . .
C22 C23 H23A 124.8 . .
C24 C23 H23A 124.8 . .
Mo21 C23 H23A 124.8 . .
C25 C24 C23 106.1(11) . .
C25 C24 Mo21 73.0(5) . .
C23 C24 Mo21 72.8(6) . .
C25 C24 H24A 126.6 . .
C23 C24 H24A 126.6 . .
Mo21 C24 H24A 126.6 . .
C21 C25 C24 107.9(12) . .
C21 C25 Mo21 74.4(5) . .
C24 C25 Mo21 70.9(6) . .
C21 C25 H25A 125.9 . .
C24 C25 H25A 125.9 . .
Mo21 C25 H25A 125.9 . .
C28 C26 C30 105.6(13) . .
C28 C26 Mo22 70.9(5) . .
C30 C26 Mo22 71.8(5) . .
C28 C26 H26A 127.0 . .
C30 C26 H26A 127.0 . .
Mo22 C26 H26A 127.0 . .
C30 C27 C29 109.3(13) . .
C30 C27 Mo22 75.2(6) . .
C29 C27 Mo22 73.2(5) . .
C30 C27 H27A 125.0 . .
C29 C27 H27A 125.0 . .
Mo22 C27 H27A 125.0 . .
C29 C28 C26 110.6(10) . .
C29 C28 Mo22 72.6(5) . .
C26 C28 Mo22 74.0(5) . .
C29 C28 H28A 124.6 . .
C26 C28 H28A 124.6 . .
Mo22 C28 H28A 124.6 . .
C28 C29 C27 105.5(13) . .
C28 C29 Mo22 72.3(6) . .
C27 C29 Mo22 70.5(5) . .
C28 C29 H29A 127.1 . .
C27 C29 H29A 127.1 . .
Mo22 C29 H29A 127.1 . .
C27 C30 C26 108.9(11) . .
C27 C30 Mo22 70.4(5) . .
C26 C30 Mo22 72.7(4) . .
C27 C30 H30A 125.5 . .
C26 C30 H30A 125.5 . .
Mo22 C30 H30A 125.5 . .
C105 N1 C101 118.6(6) . .
C105 N1 Ag1 119.2(5) . 3_665
C101 N1 Ag1 118.9(5) . 3_665
C110 N2 C112 116.2(7) . .
C110 N2 Ag2 120.8(5) . .
C112 N2 Ag2 123.0(5) . .
C201 N3 C205 115.8(7) . .
C201 N3 Ag2 123.6(6) . 4_575
C205 N3 Ag2 119.8(6) . 4_575
C210 N4 C212 117.6(8) . .
C210 N4 Ag2 127.2(7) . .
C212 N4 Ag2 113.0(6) . .
N1 C101 C102 121.9(7) . .
N1 C101 H10A 119.0 . .
C102 C101 H10A 119.0 . .
C101 C102 C103 120.8(7) . .
C101 C102 H10B 119.6 . .
C103 C102 H10B 119.6 . .
C102 C103 C104 116.9(7) . .
C102 C103 C106 123.8(7) . .
C104 C103 C106 119.2(7) . .
C103 C104 C105 118.6(8) . .
C103 C104 H10C 120.7 . .
C105 C104 H10C 120.7 . .
N1 C105 C104 123.1(7) . .
N1 C105 H10D 118.5 . .
C104 C105 H10D 118.5 . .
C107 C106 C103 122.6(7) . .
C107 C106 H10E 118.7 . .
C103 C106 H10E 118.7 . .
C106 C107 C108 124.2(7) . .
C106 C107 H10F 117.9 . .
C108 C107 H10F 117.9 . .
C109 C108 C111 117.4(7) . .
C109 C108 C107 118.0(7) . .
C111 C108 C107 124.7(7) . .
C108 C109 C110 119.2(8) . .
C108 C109 H10G 120.4 . .
C110 C109 H10G 120.4 . .
N2 C110 C109 124.5(8) . .
N2 C110 H11B 117.8 . .
C109 C110 H11B 117.8 . .
C112 C111 C108 119.5(7) . .
C112 C111 H11E 120.2 . .
C108 C111 H11E 120.2 . .
N2 C112 C111 123.3(7) . .
N2 C112 H11D 118.4 . .
C111 C112 H11D 118.4 . .
N3 C201 C202 124.5(9) . .
N3 C201 H20B 117.8 . .
C202 C201 H20B 117.8 . .
C203 C202 C201 118.2(9) . .
C203 C202 H20C 120.9 . .
C201 C202 H20C 120.9 . .
C204 C203 C202 118.0(8) . .
C204 C203 C206 121.6(9) . .
C202 C203 C206 120.4(9) . .
C203 C204 C205 119.2(9) . .
C203 C204 H20D 120.4 . .
C205 C204 H20D 120.4 . .
N3 C205 C204 123.9(9) . .
N3 C205 H20E 118.1 . .
C204 C205 H20E 118.1 . .
C207 C206 C203 123.1(9) . .
C207 C206 H20F 118.5 . .
C203 C206 H20F 118.5 . .
C206 C207 C208 128.2(10) . .
C206 C207 H20G 115.9 . .
C208 C207 H20G 115.9 . .
C209 C208 C211 116.2(9) . .
C209 C208 C207 124.5(9) . .
C211 C208 C207 119.1(9) . .
C208 C209 C210 120.3(9) . .
C208 C209 H20H 119.8 . .
C210 C209 H20H 119.8 . .
N4 C210 C209 123.9(9) . .
N4 C210 H21B 118.0 . .
C209 C210 H21B 118.0 . .
C212 C211 C208 119.9(10) . .
C212 C211 H21C 120.0 . .
C208 C211 H21C 120.0 . .
C211 C212 N4 121.9(10) . .
C211 C212 H21D 119.1 . .
N4 C212 H21D 119.1 . .
O3 Al1 O2 110.2(3) . .
O3 Al1 O4 108.8(3) . .
O2 Al1 O4 108.8(3) . .
O3 Al1 O1 106.0(4) . .
O2 Al1 O1 110.6(3) . .
O4 Al1 O1 112.4(4) . .
O5 Al2 O8 113.4(4) . .
O5 Al2 O7 106.9(4) . .
O8 Al2 O7 110.4(3) . .
O5 Al2 O6 109.0(5) . .
O8 Al2 O6 107.0(4) . .
O7 Al2 O6 110.3(4) . .
C1 O1 Al1 161.5(8) . .
C2 O2 Al1 151.7(6) . .
C3 O3 Al1 159.6(6) . .
C4 O4 Al1 150.3(8) . .
C5 O5 Al2 161.3(11) . .
C6 O6 Al2 155.3(10) . .
C7 O7 Al2 153.7(6) . .
C8 O8 Al2 151.3(6) . .
O1 C1 C91 126.2(10) . .
O1 C1 C13A 121.9(9) . .
C91 C1 C13A 70.6(8) . .
O1 C1 C10 111.6(7) . .
C91 C1 C10 102.5(8) . .
C13A C1 C10 117.5(8) . .
O1 C1 C13 101.4(8) . .
C91 C1 C13 108.6(9) . .
C13A C1 C13 38.2(8) . .
C10 C1 C13 104.9(8) . .
O1 C1 C91A 84.2(9) . .
C91 C1 C91A 43.9(8) . .
C13A C1 C91A 103.2(9) . .
C10 C1 C91A 112.4(8) . .
C13 C1 C91A 137.2(9) . .
O2 C2 C21A 124.6(10) . .
O2 C2 C22A 112.5(8) . .
C21A C2 C22A 89.2(10) . .
O2 C2 C23T 107.9(6) . .
C21A C2 C23T 103.4(9) . .
C22A C2 C23T 119.0(9) . .
O2 C2 C22T 104.8(8) . .
C21A C2 C22T 110.2(10) . .
C22A C2 C22T 22.7(8) . .
C23T C2 C22T 104.2(9) . .
O2 C2 C21T 101.4(8) . .
C21A C2 C21T 23.4(7) . .
C22A C2 C21T 102.4(9) . .
C23T C2 C21T 112.2(7) . .
C22T C2 C21T 125.1(9) . .
O3 C3 C31A 127.4(9) . .
O3 C3 C31 123.0(8) . .
C31A C3 C31 63.5(8) . .
O3 C3 C32 112.4(6) . .
C31A C3 C32 111.6(8) . .
C31 C3 C32 110.0(7) . .
O3 C3 C33A 85.3(10) . .
C31A C3 C33A 105.2(10) . .
C31 C3 C33A 44.8(9) . .
C32 C3 C33A 110.0(10) . .
O3 C3 C33 99.6(8) . .
C31A C3 C33 41.9(7) . .
C31 C3 C33 104.8(8) . .
C32 C3 C33 104.3(7) . .
C33A C3 C33 140.4(9) . .
O4 C4 C41A 118.0(10) . .
O4 C4 C43 117.7(10) . .
C41A C4 C43 113.0(11) . .
O4 C4 C43A 101.7(13) . .
C41A C4 C43A 84.8(14) . .
C43 C4 C43A 50.2(13) . .
O4 C4 C42A 111.1(11) . .
C41A C4 C42A 118.4(12) . .
C43 C4 C42A 69.4(9) . .
C43A C4 C42A 119.4(15) . .
O4 C4 C42 106.9(10) . .
C41A C4 C42 77.1(10) . .
C43 C4 C42 117.4(10) . .
C43A C4 C42 150.9(14) . .
C42A C4 C42 54.3(9) . .
O4 C4 C41 109.9(10) . .
C41A C4 C41 16.4(10) . .
C43 C4 C41 109.1(11) . .
C43A C4 C41 71.7(14) . .
C42A C4 C41 133.3(13) . .
C42 C4 C41 93.1(11) . .
O5 C5 C53A 109.3(10) . .
O5 C5 C52 110.7(10) . .
C53A C5 C52 114.8(10) . .
O5 C5 C51 108.9(11) . .
C53A C5 C51 104.8(9) . .
C52 C5 C51 107.9(9) . .
O5 C5 C53 122.2(15) . .
C53A C5 C53 25.5(11) . .
C52 C5 C53 89.3(14) . .
C51 C5 C53 115.3(15) . .
O6 C6 C62 117.4(13) . .
O6 C6 C61A 112.0(11) . .
C62 C6 C61A 96.1(11) . .
O6 C6 C63 110.4(10) . .
C62 C6 C63 103.3(11) . .
C61A C6 C63 117.0(11) . .
O6 C6 C61 108.3(13) . .
C62 C6 C61 117.4(13) . .
C61A C6 C61 24.7(9) . .
C63 C6 C61 98.0(12) . .
O6 C6 C62A 100.5(11) . .
C62 C6 C62A 17.3(9) . .
C61A C6 C62A 100.3(12) . .
C63 C6 C62A 115.2(11) . .
C61 C6 C62A 124.4(14) . .
O7 C7 C71 109.0(7) . .
O7 C7 C73 109.9(6) . .
C71 C7 C73 109.5(6) . .
O7 C7 C72 108.4(7) . .
C71 C7 C72 112.3(7) . .
C73 C7 C72 107.6(7) . .
O8 C8 C81 112.1(8) . .
O8 C8 C83A 123.5(13) . .
C81 C8 C83A 116.8(13) . .
O8 C8 C83 109.4(7) . .
C81 C8 C83 114.7(9) . .
C83A C8 C83 22.8(11) . .
O8 C8 C82A 114.0(11) . .
C81 C8 C82A 70.3(11) . .
C83A C8 C82A 107.8(15) . .
C83 C8 C82A 129.9(12) . .
O8 C8 C82 109.5(7) . .
C81 C8 C82 109.9(9) . .
C83A C8 C82 78.9(12) . .
C83 C8 C82 100.6(8) . .
C82A C8 C82 41.6(10) . .
O8 C8 C81A 102.7(8) . .
C81 C8 C81A 30.9(8) . .
C83A C8 C81A 104.7(13) . .
C83 C8 C81A 92.6(9) . .
C82A C8 C81A 101.1(11) . .
C82 C8 C81A 138.4(9) . .
F91B C91 F91C 107.4(13) . .
F91B C91 F91A 102.8(13) . .
F91C C91 F91A 107.5(13) . .
F91B C91 C1 109.7(11) . .
F91C C91 C1 117.2(12) . .
F91A C91 C1 111.2(11) . .
F13B C13 F13A 105.8(13) . .
F13B C13 F13C 104.7(15) . .
F13A C13 F13C 108.0(15) . .
F13B C13 C1 112.7(12) . .
F13A C13 C1 118.4(12) . .
F13C C13 C1 106.4(12) . .
F91E C91A F91F 105.3(17) . .
F91E C91A F91D 106.8(16) . .
F91F C91A F91D 108.5(16) . .
F91E C91A C1 114.1(13) . .
F91F C91A C1 110.4(14) . .
F91D C91A C1 111.4(13) . .
F13E C13A F13D 106.9(13) . .
F13E C13A F13F 106.9(14) . .
F13D C13A F13F 109.1(14) . .
F13E C13A C1 112.5(12) . .
F13D C13A C1 116.7(13) . .
F13F C13A C1 104.2(12) . .
F10E C10 F10B 132.7(14) . .
F10E C10 F10F 118.0(16) . .
F10B C10 F10F 21.9(10) . .
F10E C10 F10A 69.3(11) . .
F10B C10 F10A 111.8(11) . .
F10F C10 F10A 126.5(14) . .
F10E C10 F10D 113.0(14) . .
F10B C10 F10D 83.6(11) . .
F10F C10 F10D 105.3(12) . .
F10A C10 F10D 43.7(9) . .
F10E C10 F10C 37.8(8) . .
F10B C10 F10C 100.7(11) . .
F10F C10 F10C 81.9(13) . .
F10A C10 F10C 99.3(10) . .
F10D C10 F10C 139.0(13) . .
F10E C10 C1 106.4(10) . .
F10B C10 C1 111.9(10) . .
F10F C10 C1 109.1(14) . .
F10A C10 C1 119.4(9) . .
F10D C10 C1 104.3(10) . .
F10C C10 C1 111.4(8) . .
F21B C21T F21A 110.3(14) . .
F21B C21T F21C 106.3(14) . .
F21A C21T F21C 108.4(13) . .
F21B C21T C2 114.3(13) . .
F21A C21T C2 107.5(12) . .
F21C C21T C2 109.9(10) . .
F22B C22T F22C 104.0(15) . .
F22B C22T F22A 109.5(17) . .
F22C C22T F22A 104.7(17) . .
F22B C22T C2 118.3(15) . .
F22C C22T C2 105.0(12) . .
F22A C22T C2 113.8(13) . .
F21E C21A F21D 108.8(19) . .
F21E C21A F21F 105.5(19) . .
F21D C21A F21F 109.1(18) . .
F21E C21A C2 109.3(15) . .
F21D C21A C2 117.3(16) . .
F21F C21A C2 106.1(15) . .
F22F C22A F22D 110.9(17) . .
F22F C22A F22G 111.5(18) . .
F22D C22A F22G 101.1(15) . .
F22F C22A C2 119.8(15) . .
F22D C22A C2 110.3(13) . .
F22G C22A C2 101.2(13) . .
F23D C23T F23F 116.1(18) . .
F23D C23T F23C 125(2) . .
F23F C23T F23C 18.1(18) . .
F23D C23T F23E 105.0(16) . .
F23F C23T F23E 110.5(15) . .
F23C C23T F23E 92.5(15) . .
F23D C23T F23B 89(2) . .
F23F C23T F23B 123(2) . .
F23C C23T F23B 106(2) . .
F23E C23T F23B 17(2) . .
F23D C23T F23A 29.3(8) . .
F23F C23T F23A 87.1(17) . .
F23C C23T F23A 98.7(19) . .
F23E C23T F23A 122.8(16) . .
F23B C23T F23A 110(2) . .
F23D C23T C2 107.0(12) . .
F23F C23T C2 108.6(18) . .
F23C C23T C2 115(2) . .
F23E C23T C2 109.4(12) . .
F23B C23T C2 111(2) . .
F23A C23T C2 115.4(11) . .
F31C C31 F31A 112.9(12) . .
F31C C31 F31B 106.9(11) . .
F31A C31 F31B 110.8(10) . .
F31C C31 C3 100.0(9) . .
F31A C31 C3 114.0(9) . .
F31B C31 C3 111.6(9) . .
F33A C33 F33B 102.8(11) . .
F33A C33 F33C 103.5(11) . .
F33B C33 F33C 101.8(11) . .
F33A C33 C3 113.5(10) . .
F33B C33 C3 116.4(10) . .
F33C C33 C3 116.9(9) . .
F31D C31A F31E 114.1(15) . .
F31D C31A F31F 113.9(15) . .
F31E C31A F31F 109.3(15) . .
F31D C31A C3 114.6(12) . .
F31E C31A C3 106.0(11) . .
F31F C31A C3 97.5(12) . .
F33F C33A F33E 93.4(15) . .
F33F C33A F33D 94.7(14) . .
F33E C33A F33D 99.2(14) . .
F33F C33A C3 120.5(15) . .
F33E C33A C3 116.7(14) . .
F33D C33A C3 125.6(14) . .
F32F C32 F32B 114.6(13) . .
F32F C32 F32C 22.4(9) . .
F32B C32 F32C 108.2(8) . .
F32F C32 F32A 78.9(12) . .
F32B C32 F32A 108.7(8) . .
F32C C32 F32A 101.3(9) . .
F32F C32 F32D 120.1(13) . .
F32B C32 F32D 66.8(9) . .
F32C C32 F32D 139.6(10) . .
F32A C32 F32D 49.9(7) . .
F32F C32 C3 122.3(13) . .
F32B C32 C3 111.9(8) . .
F32C C32 C3 110.4(7) . .
F32A C32 C3 115.7(7) . .
F32D C32 C3 108.2(8) . .
F32F C32 F32E 105.4(12) . .
F32B C32 F32E 21.9(6) . .
F32C C32 F32E 92.4(7) . .
F32A C32 F32E 128.2(8) . .
F32D C32 F32E 88.7(9) . .
C3 C32 F32E 105.2(8) . .
F41A C41 F41C 101.0(14) . .
F41A C41 F41B 102.4(13) . .
F41C C41 F41B 98.1(13) . .
F41A C41 C4 108.4(15) . .
F41C C41 C4 121.0(14) . .
F41B C41 C4 122.6(17) . .
F42B C42 F42A 107.3(11) . .
F42B C42 F42C 106.9(15) . .
F42A C42 F42C 105.1(12) . .
F42B C42 C4 113.0(12) . .
F42A C42 C4 120.1(12) . .
F42C C42 C4 103.3(11) . .
F43E C43 F43D 117.5(12) . .
F43E C43 F43F 113.8(12) . .
F43D C43 F43F 113.4(12) . .
F43E C43 F43A 132(2) . .
F43D C43 F43A 55.1(13) . .
F43F C43 F43A 59.4(13) . .
F43E C43 F43B 63.5(12) . .
F43D C43 F43B 147.9(16) . .
F43F C43 F43B 50.8(11) . .
F43A C43 F43B 98.8(15) . .
F43E C43 F43C 52.4(10) . .
F43D C43 F43C 65.6(11) . .
F43F C43 F43C 133.5(16) . .
F43A C43 F43C 95.7(14) . .
F43B C43 F43C 103.5(15) . .
F43E C43 C4 101.5(12) . .
F43D C43 C4 98.1(11) . .
F43F C43 C4 110.4(13) . .
F43A C43 C4 126(2) . .
F43B C43 C4 113.5(13) . .
F43C C43 C4 115.8(12) . .
F43D F43A F43F 112.3(16) . .
F43D F43A C43 56.8(10) . .
F43F F43A C43 56.7(8) . .
F43F F43B F43E 110.6(12) . .
F43F F43B C43 59.8(9) . .
F43E F43B C43 51.3(8) . .
F43E F43C C43 53.4(8) . .
F43E F43C F43D 104.1(11) . .
C43 F43C F43D 51.0(7) . .
F43A F43D C43 68.1(10) . .
F43A F43D F43C 101.8(16) . .
C43 F43D F43C 63.4(9) . .
F43C F43E C43 74.2(10) . .
F43C F43E F43B 120.6(12) . .
C43 F43E F43B 65.2(9) . .
F43B F43F C43 69.4(10) . .
F43B F43F F43A 116.2(17) . .
C43 F43F F43A 63.9(10) . .
F41M C41A F41K 116.0(14) . .
F41M C41A F41L 114.6(14) . .
F41K C41A F41L 114.5(13) . .
F41M C41A C4 97.3(13) . .
F41K C41A C4 107.1(13) . .
F41L C41A C4 104.8(16) . .
C41A F41K F43L 110.5(19) . .
F42M C42A F42L 107.0(14) . .
F42M C42A F42K 108.4(13) . .
F42L C42A F42K 106.2(12) . .
F42M C42A C4 102.7(13) . .
F42L C42A C4 113.3(16) . .
F42K C42A C4 118.7(15) . .
F43K C43A F43M 88.4(18) . .
F43K C43A F43L 87.1(17) . .
F43M C43A F43L 96(3) . .
F43K C43A C4 120.9(19) . .
F43M C43A C4 126(3) . .
F43L C43A C4 127(3) . .
C43A F43L F41K 87(3) . .
F51F C51 F51E 107.3(14) . .
F51F C51 F51B 67(6) . .
F51E C51 F51B 42(6) . .
F51F C51 F51A 55(6) . .
F51E C51 F51A 145(6) . .
F51B C51 F51A 118(8) . .
F51F C51 F51C 147(5) . .
F51E C51 F51C 72(6) . .
F51B C51 F51C 113(8) . .
F51A C51 F51C 106(8) . .
F51F C51 F51D 105.0(13) . .
F51E C51 F51D 109.9(14) . .
F51B C51 F51D 132(5) . .
F51A C51 F51D 58(6) . .
F51C C51 F51D 49(5) . .
F51F C51 C5 112.0(13) . .
F51E C51 C5 110.8(13) . .
F51B C51 C5 115(5) . .
F51A C51 C5 104(6) . .
F51C C51 C5 98(4) . .
F51D C51 C5 111.5(12) . .
F52C C52 F52E 107.1(14) . .
F52C C52 F52D 116.4(18) . .
F52E C52 F52D 107.1(14) . .
F52C C52 F52A 78(2) . .
F52E C52 F52A 144(3) . .
F52D C52 F52A 44.3(19) . .
F52C C52 F52F 3(2) . .
F52E C52 F52F 109(2) . .
F52D C52 F52F 117(2) . .
F52A C52 F52F 78(3) . .
F52C C52 F52B 109(2) . .
F52E C52 F52B 25.9(12) . .
F52D C52 F52B 83.8(17) . .
F52A C52 F52B 118(3) . .
F52F C52 F52B 112(3) . .
F52C C52 C5 108.9(12) . .
F52E C52 C5 105.5(13) . .
F52D C52 C5 111.2(13) . .
F52A C52 C5 106(3) . .
F52F C52 C5 106(2) . .
F52B C52 C5 126.0(18) . .
C52 F52C F52A 51.6(13) . .
C52 F52A F52C 50.2(13) . .
F53C C53 F53A 88(4) . .
F53C C53 F53B 136(4) . .
F53A C53 F53B 95(4) . .
F53C C53 C5 105(3) . .
F53A C53 C5 105(3) . .
F53B C53 C5 116(3) . .
F53D C53A F53E 106.4(13) . .
F53D C53A F53F 109.1(13) . .
F53E C53A F53F 106.4(13) . .
F53D C53A C5 115.3(12) . .
F53E C53A C5 113.4(11) . .
F53F C53A C5 105.9(12) . .
F61E C61A F61D 104.4(15) . .
F61E C61A F61F 105.8(16) . .
F61D C61A F61F 106.5(15) . .
F61E C61A C6 114.8(13) . .
F61D C61A C6 117.3(13) . .
F61F C61A C6 107.2(14) . .
F62C C62 F62B 112.9(16) . .
F62C C62 F62A 102.7(16) . .
F62B C62 F62A 105.2(16) . .
F62C C62 C6 115.7(14) . .
F62B C62 C6 112.6(15) . .
F62A C62 C6 106.4(14) . .
F61A C61 F61B 106.6(19) . .
F61A C61 F61C 109(2) . .
F61B C61 F61C 106(2) . .
F61A C61 C6 116.3(19) . .
F61B C61 C6 113.5(18) . .
F61C C61 C6 104.7(17) . .
F62D C62A F62E 123(3) . .
F62D C62A F62F 100(2) . .
F62E C62A F62F 108.5(19) . .
F62D C62A C6 102(2) . .
F62E C62A C6 106.9(17) . .
F62F C62A C6 117.2(19) . .
F63D C63 F63F 113(2) . .
F63D C63 F63E 104.1(16) . .
F63F C63 F63E 111.6(19) . .
F63D C63 F63A 104.0(17) . .
F63F C63 F63A 85.0(18) . .
F63E C63 F63A 29.8(8) . .
F63D C63 F63B 83.2(16) . .
F63F C63 F63B 30.3(14) . .
F63E C63 F63B 128.3(14) . .
F63A C63 F63B 98.5(12) . .
F63D C63 F63C 19.4(13) . .
F63F C63 F63C 131.6(18) . .
F63E C63 F63C 97.5(12) . .
F63A C63 F63C 107.5(13) . .
F63B C63 F63C 101.4(13) . .
F63D C63 C6 120.8(16) . .
F63F C63 C6 105.0(18) . .
F63E C63 C6 102.1(11) . .
F63A C63 C6 123.6(12) . .
F63B C63 C6 117.9(12) . .
F63C C63 C6 105.6(11) . .
F71E C71 F71A 61(2) . .
F71E C71 F71B 97(2) . .
F71A C71 F71B 103.6(10) . .
F71E C71 F71F 105.7(17) . .
F71A C71 F71F 133(2) . .
F71B C71 F71F 30.2(19) . .
F71E C71 F71D 104.2(17) . .
F71A C71 F71D 49(2) . .
F71B C71 F71D 77(2) . .
F71F C71 F71D 102.5(15) . .
F71E C71 F71C 49(2) . .
F71A C71 F71C 103.5(8) . .
F71B C71 F71C 109.5(9) . .
F71F C71 F71C 94(2) . .
F71D C71 F71C 152(2) . .
F71E C71 C7 150(2) . .
F71A C71 C7 113.3(8) . .
F71B C71 C7 113.1(8) . .
F71F C71 C7 99(2) . .
F71D C71 C7 87(3) . .
F71C C71 C7 113.1(8) . .
F72 C72 F72D 118.6(12) . .
F72 C72 F72A 106.0(11) . .
F72D C72 F72A 98.8(12) . .
F72 C72 F72B 95.7(14) . .
F72D C72 F72B 28.3(10) . .
F72A C72 F72B 123.6(15) . .
F72 C72 F72E 94.6(18) . .
F72D C72 F72E 122.7(17) . .
F72A C72 F72E 24.2(12) . .
F72B C72 F72E 147(2) . .
F72 C72 C7 113.8(10) . .
F72D C72 C7 109.6(10) . .
F72A C72 C7 108.4(10) . .
F72B C72 C7 108.9(13) . .
F72E C72 C7 94.9(16) . .
F73D C73 F73B 77.5(13) . .
F73D C73 F73C 118.8(18) . .
F73B C73 F73C 116.4(15) . .
F73D C73 F73E 104.9(12) . .
F73B C73 F73E 111.5(18) . .
F73C C73 F73E 14(2) . .
F73D C73 F73A 23.4(11) . .
F73B C73 F73A 100.1(11) . .
F73C C73 F73A 102.8(11) . .
F73E C73 F73A 90.8(14) . .
F73D C73 F73F 104.1(10) . .
F73B C73 F73F 26.8(10) . .
F73C C73 F73F 100.1(10) . .
F73E C73 F73F 101.3(11) . .
F73A C73 F73F 126.0(11) . .
F73D C73 C7 115.2(13) . .
F73B C73 C7 118.9(13) . .
F73C C73 C7 107.9(12) . .
F73E C73 C7 120.2(14) . .
F73A C73 C7 109.0(8) . .
F73F C73 C7 109.2(7) . .
F81A C81 F81C 106.7(12) . .
F81A C81 F81B 105.2(12) . .
F81C C81 F81B 107.7(13) . .
F81A C81 C8 113.0(12) . .
F81C C81 C8 113.0(11) . .
F81B C81 C8 110.8(11) . .
F81D C81A F81E 109.9(18) . .
F81D C81A F81F 112(2) . .
F81E C81A F81F 108.3(18) . .
F81D C81A C8 110(2) . .
F81E C81A C8 110.0(19) . .
F81F C81A C8 107(2) . .
F82A C82 F82B 114.3(12) . .
F82A C82 F82C 116.4(14) . .
F82B C82 F82C 109.1(13) . .
F82A C82 C8 108.4(12) . .
F82B C82 C8 105.0(12) . .
F82C C82 C8 102.4(11) . .
F82D C82A F82K 80(2) . .
F82D C82A F82L 129(3) . .
F82K C82A F82L 113.5(18) . .
F82D C82A F82M 33.1(17) . .
F82K C82A F82M 112.7(18) . .
F82L C82A F82M 110.6(17) . .
F82D C82A F82F 111(4) . .
F82K C82A F82F 147(5) . .
F82L C82A F82F 35(3) . .
F82M C82A F82F 82(3) . .
F82D C82A F82E 110(3) . .
F82K C82A F82E 44(2) . .
F82L C82A F82E 70(2) . .
F82M C82A F82E 136(3) . .
F82F C82A F82E 105(3) . .
F82D C82A C8 122(2) . .
F82K C82A C8 103(3) . .
F82L C82A C8 104(2) . .
F82M C82A C8 112(2) . .
F82F C82A C8 97(5) . .
F82E C82A C8 110(3) . .
F82M F82D C82A 77(3) . .
F82M F82D F82K 129(4) . .
C82A F82D F82K 51.3(15) . .
F82K F82E C82A 64(2) . .
F82K F82E F82L 117(3) . .
C82A F82E F82L 52.8(17) . .
F82L F82F C82A 68(3) . .
F82E F82K C82A 72(3) . .
F82E F82K F82D 108(3) . .
C82A F82K F82D 49.1(16) . .
F82F F82L C82A 77(5) . .
F82F F82L F82E 133(4) . .
C82A F82L F82E 57.1(17) . .
F82D F82M C82A 69(3) . .
F83B C83 F83C 109.7(10) . .
F83B C83 F83A 103.6(11) . .
F83C C83 F83A 104.3(10) . .
F83B C83 C8 114.5(9) . .
F83C C83 C8 115.3(10) . .
F83A C83 C8 108.2(9) . .
F83D C83A F83F 106(2) . .
F83D C83A F83E 104.7(19) . .
F83F C83A F83E 104.9(19) . .
F83D C83A C8 103(3) . .
F83F C83A C8 122(3) . .
F83E C83A C8 114(3) . .
Cl2 C1S Cl1 116(2) . .
Cl2 C1S H1SA 108.3 . .
Cl1 C1S H1SA 108.3 . .
Cl2 C1S H1SB 108.3 . .
Cl1 C1S H1SB 108.3 . .
H1SA C1S H1SB 107.4 . .
Cl3 C2S Cl4 115.4(16) . .
Cl3 C2S H2SA 108.4 . .
Cl4 C2S H2SA 108.4 . .
Cl3 C2S H2SB 108.4 . .
Cl4 C2S H2SB 108.4 . .
H2SA C2S H2SB 107.5 . .
Cl5 C3S Cl6 142(3) . .
Cl5 C3S H3SA 101.4 . .
Cl6 C3S H3SA 101.4 . .
Cl5 C3S H3SB 101.4 . .
Cl6 C3S H3SB 101.4 . .
H3SA C3S H3SB 104.6 . .

loop_
_geom_bond_atom_site_label_1
_geom_bond_atom_site_label_2
_geom_bond_distance
_geom_bond_site_symmetry_2
Ag1 N1 2.367(6) 3_665
Ag1 P21 2.4772(15) .
Ag1 P11 2.4817(18) .
Ag1 P12 2.5370(19) 3_664
Ag2 N2 2.303(6) .
Ag2 N4 2.342(7) .
Ag2 N3 2.353(6) 4_676
Ag2 P22 2.3959(16) .
Mo11 C1C 1.963(11) .
Mo11 C2C 2.021(8) .
Mo11 C1CD 2.03(4) .
Mo11 C15C 2.220(12) .
Mo11 C11C 2.242(13) .
Mo11 C14C 2.286(12) .
Mo11 C12C 2.311(10) .
Mo11 C13C 2.376(12) .
Mo11 P11 2.440(2) .
Mo11 C15D 2.498(19) .
Mo11 C11D 2.501(19) .
Mo11 P12 2.536(2) .
Mo12 C4C 1.980(9) .
Mo12 C3C 2.016(10) .
Mo12 C16 2.284(8) .
Mo12 C17 2.316(9) .
Mo12 C20 2.317(9) .
Mo12 C19 2.346(8) .
Mo12 C18 2.363(8) .
Mo12 P12 2.4589(19) .
Mo12 P11 2.5145(19) .
Mo21 C5C 1.974(11) .
Mo21 C6C 1.993(9) .
Mo21 C24 2.281(9) .
Mo21 C25 2.308(8) .
Mo21 C23 2.309(9) .
Mo21 C21 2.357(8) .
Mo21 C22 2.372(9) .
Mo21 P21 2.4343(16) .
Mo21 P22 2.5312(17) .
Mo21 Mo22 3.0331(9) .
Mo22 C7C 2.004(10) .
Mo22 C8C 2.009(8) .
Mo22 C27 2.278(9) .
Mo22 C28 2.311(8) .
Mo22 C29 2.315(9) .
Mo22 C30 2.338(8) .
Mo22 C26 2.350(9) .
Mo22 P22 2.4477(17) .
Mo22 P21 2.5391(16) .
P11 P12 2.088(2) .
P12 Ag1 2.5370(19) 3_664
P21 P22 2.085(2) .
C2C O2C 1.124(9) .
C3C O3C 1.125(12) .
C4C O4C 1.145(12) .
C5C O5C 1.143(13) .
C6C O6C 1.180(14) .
C6C O6CA 1.19(4) .
C7C O7C 1.129(12) .
C8C O8C 1.129(10) .
C1C O1C 1.141(14) .
C11C C12C 1.41(2) .
C11C C15C 1.45(2) .
C11C H11C 1.0000 .
C12C C13C 1.39(2) .
C12C H12A 1.0000 .
C13C C14C 1.429(18) .
C13C H13A 1.0000 .
C14C C15C 1.35(2) .
C14C H14B 1.0000 .
C15C H15A 1.0000 .
C11D C12D 1.4198 .
C11D C15D 1.4199 .
C11D H11A 1.0000 .
C12D C13D 1.4202 .
C12D H12B 1.0000 .
C13D C14D 1.4200 .
C13D H13B 1.0000 .
C14D C15D 1.4203 .
C14D H14A 1.0000 .
C15D H15B 1.0000 .
C1CD O1CD 1.05(5) .
C16 C17 1.378(15) .
C16 C20 1.434(16) .
C16 H16A 1.0000 .
C17 C18 1.422(15) .
C17 H17A 1.0000 .
C18 C19 1.399(15) .
C18 H18A 1.0000 .
C19 C20 1.438(14) .
C19 H19A 1.0000 .
C20 H20A 1.0000 .
C21 C25 1.404(16) .
C21 C22 1.439(15) .
C21 H21A 1.0000 .
C22 C23 1.360(18) .
C22 H22A 1.0000 .
C23 C24 1.44(2) .
C23 H23A 1.0000 .
C24 C25 1.424(18) .
C24 H24A 1.0000 .
C25 H25A 1.0000 .
C26 C28 1.405(17) .
C26 C30 1.429(16) .
C26 H26A 1.0000 .
C27 C30 1.36(2) .
C27 C29 1.431(17) .
C27 H27A 1.0000 .
C28 C29 1.393(19) .
C28 H28A 1.0000 .
C29 H29A 1.0000 .
C30 H30A 1.0000 .
N1 C105 1.320(11) .
N1 C101 1.325(9) .
N1 Ag1 2.367(6) 3_665
N2 C110 1.329(11) .
N2 C112 1.360(10) .
N3 C201 1.323(11) .
N3 C205 1.325(13) .
N3 Ag2 2.353(6) 4_575
N4 C210 1.282(13) .
N4 C212 1.375(14) .
C101 C102 1.379(10) .
C101 H10A 0.9500 .
C102 C103 1.385(11) .
C102 H10B 0.9500 .
C103 C104 1.385(11) .
C103 C106 1.471(10) .
C104 C105 1.403(12) .
C104 H10C 0.9500 .
C105 H10D 0.9500 .
C106 C107 1.333(11) .
C106 H10E 0.9500 .
C107 C108 1.494(10) .
C107 H10F 0.9500 .
C108 C109 1.385(12) .
C108 C111 1.398(11) .
C109 C110 1.386(12) .
C109 H10G 0.9500 .
C110 H11B 0.9500 .
C111 C112 1.381(11) .
C111 H11E 0.9500 .
C112 H11D 0.9500 .
C201 C202 1.392(12) .
C201 H20B 0.9500 .
C202 C203 1.372(14) .
C202 H20C 0.9500 .
C203 C204 1.364(15) .
C203 C206 1.484(12) .
C204 C205 1.391(15) .
C204 H20D 0.9500 .
C205 H20E 0.9500 .
C206 C207 1.289(14) .
C206 H20F 0.9500 .
C207 C208 1.467(13) .
C207 H20G 0.9500 .
C208 C209 1.362(14) .
C208 C211 1.415(15) .
C209 C210 1.397(13) .
C209 H20H 0.9500 .
C210 H21B 0.9500 .
C211 C212 1.371(14) .
C211 H21C 0.9500 .
C212 H21D 0.9500 .
Al1 O3 1.709(5) .
Al1 O2 1.715(7) .
Al1 O4 1.717(5) .
Al1 O1 1.717(7) .
Al2 O5 1.698(8) .
Al2 O8 1.703(6) .
Al2 O7 1.704(6) .
Al2 O6 1.726(7) .
O1 C1 1.268(10) .
O2 C2 1.320(10) .
O3 C3 1.275(9) .
O4 C4 1.323(14) .
O5 C5 1.299(13) .
O6 C6 1.323(13) .
O7 C7 1.346(9) .
O8 C8 1.351(10) .
C1 C91 1.462(17) .
C1 C13A 1.48(2) .
C1 C10 1.558(14) .
C1 C13 1.57(2) .
C1 C91A 1.70(2) .
C2 C21A 1.47(3) .
C2 C22A 1.54(2) .
C2 C23T 1.537(15) .
C2 C22T 1.546(15) .
C2 C21T 1.67(2) .
C3 C31A 1.481(15) .
C3 C31 1.513(12) .
C3 C32 1.543(10) .
C3 C33A 1.561(13) .
C3 C33 1.599(14) .
C4 C41A 1.522(13) .
C4 C43 1.536(13) .
C4 C43A 1.544(11) .
C4 C42A 1.567(16) .
C4 C42 1.573(15) .
C4 C41 1.595(13) .
C5 C53A 1.50(2) .
C5 C52 1.54(2) .
C5 C51 1.57(2) .
C5 C53 1.72(4) .
C6 C62 1.46(2) .
C6 C61A 1.532(16) .
C6 C63 1.533(15) .
C6 C61 1.538(18) .
C6 C62A 1.72(3) .
C7 C71 1.503(13) .
C7 C73 1.532(11) .
C7 C72 1.579(15) .
C8 C81 1.43(2) .
C8 C83A 1.49(4) .
C8 C83 1.520(16) .
C8 C82A 1.53(3) .
C8 C82 1.75(2) .
C8 C81A 1.79(4) .
C91 F91B 1.339(13) .
C91 F91C 1.346(12) .
C91 F91A 1.362(13) .
C13 F13B 1.337(14) .
C13 F13A 1.342(14) .
C13 F13C 1.354(14) .
C91A F91E 1.322(14) .
C91A F91F 1.328(14) .
C91A F91D 1.329(14) .
C13A F13E 1.339(14) .
C13A F13D 1.345(14) .
C13A F13F 1.348(14) .
C10 F10E 1.281(12) .
C10 F10B 1.317(12) .
C10 F10F 1.329(14) .
C10 F10A 1.330(10) .
C10 F10D 1.371(12) .
C10 F10C 1.414(12) .
C21T F21B 1.332(13) .
C21T F21A 1.338(13) .
C21T F21C 1.339(14) .
C22T F22B 1.314(14) .
C22T F22C 1.341(15) .
C22T F22A 1.342(15) .
C21A F21E 1.337(15) .
C21A F21D 1.349(15) .
C21A F21F 1.362(15) .
C22A F22F 1.315(15) .
C22A F22D 1.350(14) .
C22A F22G 1.42(3) .
C23T F23D 1.323(13) .
C23T F23F 1.326(14) .
C23T F23C 1.333(14) .
C23T F23E 1.342(13) .
C23T F23B 1.344(15) .
C23T F23A 1.379(13) .
C31 F31C 1.314(12) .
C31 F31A 1.317(11) .
C31 F31B 1.319(12) .
C33 F33A 1.352(12) .
C33 F33B 1.369(13) .
C33 F33C 1.374(13) .
C31A F31D 1.302(13) .
C31A F31E 1.303(13) .
C31A F31F 1.309(14) .
C33A F33F 1.398(16) .
C33A F33E 1.401(16) .
C33A F33D 1.405(15) .
C32 F32F 1.08(2) .
C32 F32B 1.256(10) .
C32 F32C 1.365(11) .
C32 F32A 1.380(9) .
C32 F32D 1.435(16) .
C32 F32E 1.639(16) .
C41 F41A 1.377(15) .
C41 F41C 1.378(14) .
C41 F41B 1.378(15) .
C42 F42B 1.351(14) .
C42 F42A 1.356(14) .
C42 F42C 1.364(14) .
C43 F43E 1.218(14) .
C43 F43D 1.268(13) .
C43 F43F 1.309(13) .
C43 F43A 1.407(17) .
C43 F43B 1.417(15) .
C43 F43C 1.459(15) .
F43A F43D 1.24(3) .
F43A F43F 1.35(3) .
F43B F43F 1.17(2) .
F43B F43E 1.40(2) .
F43C F43E 1.20(2) .
F43C F43D 1.49(2) .
C41A F41M 1.283(14) .
C41A F41K 1.289(14) .
C41A F41L 1.291(14) .
F41K F43L 1.53(5) .
C42A F42M 1.348(15) .
C42A F42L 1.370(15) .
C42A F42K 1.371(15) .
C43A F43K 1.389(18) .
C43A F43M 1.395(18) .
C43A F43L 1.397(14) .
C51 F51F 1.320(14) .
C51 F51E 1.333(14) .
C51 F51B 1.343(19) .
C51 F51A 1.358(19) .
C51 F51C 1.361(19) .
C51 F51D 1.361(14) .
C52 F52C 1.336(15) .
C52 F52E 1.351(14) .
C52 F52D 1.361(14) .
C52 F52A 1.362(18) .
C52 F52F 1.365(17) .
C52 F52B 1.386(17) .
F52C F52A 1.70(5) .
C53 F53C 1.364(18) .
C53 F53A 1.370(18) .
C53 F53B 1.373(17) .
C53A F53D 1.325(13) .
C53A F53E 1.328(14) .
C53A F53F 1.379(11) .
C61A F61E 1.350(12) .
C61A F61D 1.353(12) .
C61A F61F 1.357(12) .
C62 F62C 1.376(15) .
C62 F62B 1.380(15) .
C62 F62A 1.390(15) .
C61 F61A 1.360(13) .
C61 F61B 1.362(13) .
C61 F61C 1.363(13) .
C62A F62D 1.357(17) .
C62A F62E 1.369(15) .
C62A F62F 1.381(16) .
C63 F63D 1.16(3) .
C63 F63F 1.18(3) .
C63 F63E 1.39(2) .
C63 F63A 1.393(15) .
C63 F63B 1.404(15) .
C63 F63C 1.408(12) .
C71 F71E 1.317(16) .
C71 F71A 1.341(11) .
C71 F71B 1.345(10) .
C71 F71F 1.358(13) .
C71 F71D 1.364(13) .
C71 F71C 1.368(10) .
C72 F72 1.279(16) .
C72 F72D 1.294(16) .
C72 F72A 1.359(14) .
C72 F72B 1.378(16) .
C72 F72E 1.415(19) .
C73 F73D 1.307(14) .
C73 F73B 1.330(13) .
C73 F73C 1.332(11) .
C73 F73E 1.335(14) .
C73 F73A 1.368(11) .
C73 F73F 1.376(10) .
C81 F81A 1.362(14) .
C81 F81C 1.367(13) .
C81 F81B 1.382(14) .
C81A F81D 1.307(19) .
C81A F81E 1.321(18) .
C81A F81F 1.329(19) .
C82 F82A 1.298(14) .
C82 F82B 1.313(12) .
C82 F82C 1.323(13) .
C82A F82D 1.28(4) .
C82A F82K 1.318(16) .
C82A F82L 1.323(16) .
C82A F82M 1.331(16) .
C82A F82F 1.39(6) .
C82A F82E 1.39(4) .
F82D F82M 0.75(4) .
F82D F82K 1.66(4) .
F82E F82K 1.01(5) .
F82E F82L 1.56(5) .
F82F F82L 0.82(6) .
C83 F83B 1.320(12) .
C83 F83C 1.331(11) .
C83 F83A 1.358(14) .
C83A F83D 1.328(17) .
C83A F83F 1.336(17) .
C83A F83E 1.341(17) .
C1S Cl2 1.66(2) .
C1S Cl1 1.67(2) .
C1S H1SA 0.9900 .
C1S H1SB 0.9900 .
C2S Cl3 1.72(3) .
C2S Cl4 1.74(3) .
C2S H2SA 0.9900 .
C2S H2SB 0.9900 .
C3S Cl5 1.45(5) .
C3S Cl6 1.76(5) .
C3S H3SA 0.9900 .
C3S H3SB 0.9900 .
